data_4126431
loop_
_publ_author_name
'Zaragoza, Jan Paulo T.'
'Yosca, Timothy H.'
'Siegler, Maxime A.'
'Mo\"enne-Loccoz, Pierre'
'Green, Michael T.'
'Goldberg, David P.'

_publ_section_title
;
 Direct Observation of Oxygen Rebound with an Iron-Hydroxide Complex.
;
_journal_name_full 'Journal of the American Chemical Society'
_journal_paper_doi 10.1021/jacs.7b07979
_journal_year 2017
_chemical_formula_moiety 'C91 H60 Fe N4 O, C5 H12'
_chemical_formula_sum 'C96 H72 Fe N4 O'
_chemical_formula_weight 1353.42
_space_group_crystal_system triclinic
_space_group_IT_number 2
_space_group_name_Hall '-P 1'
_space_group_name_H-M_alt 'P -1'
_symmetry_space_group_name_Hall '-P 1'
_symmetry_space_group_name_H-M 'P -1'
_atom_sites_solution_hydrogens geom
_atom_sites_solution_primary direct
_atom_sites_solution_secondary difmap
_audit_creation_method SHELXL-2014/7
_cell_angle_alpha 94.8964(19)
_cell_angle_beta 105.1209(19)
_cell_angle_gamma 109.266(2)
_cell_formula_units_Z 2
_cell_length_a 14.1155(3)
_cell_length_b 15.7239(4)
_cell_length_c 21.2585(5)
_cell_measurement_reflns_used 14718
_cell_measurement_temperature 110(2)
_cell_measurement_theta_max 71.99
_cell_measurement_theta_min 3.35
_cell_volume 4223.13(19)
_computing_cell_refinement 'CrysAlisPro 1.171.38.43 (Rigaku OD, 2015)'
_computing_data_collection 'CrysAlisPro 1.171.38.43 (Rigaku OD, 2015)'
_computing_data_reduction 'CrysAlisPro 1.171.38.43 (Rigaku OD, 2015)'
_computing_molecular_graphics 'SHELXTL v6.10 (Sheldrick, 2008)'
_computing_publication_material 'SHELXTL v6.10 (Sheldrick, 2008)'
_computing_structure_refinement 'SHELXL-2014/7 (Sheldrick, 2015)'
_computing_structure_solution 'SHELXS-2014/7 (Sheldrick, 2015)'
_diffrn_ambient_temperature 110(2)
_diffrn_measured_fraction_theta_full 0.997
_diffrn_measured_fraction_theta_max 0.995
_diffrn_measurement_device_type 'SuperNova, Dual, Cu at zero, Atlas'
_diffrn_measurement_method '\w scans'
_diffrn_radiation_monochromator mirror
_diffrn_radiation_source 'SuperNova (Cu) X-ray Source'
_diffrn_radiation_type CuK\a
_diffrn_radiation_wavelength 1.54178
_diffrn_reflns_av_R_equivalents 0.0616
_diffrn_reflns_av_unetI/netI 0.1051
_diffrn_reflns_Laue_measured_fraction_full 0.997
_diffrn_reflns_Laue_measured_fraction_max 0.995
_diffrn_reflns_limit_h_max 17
_diffrn_reflns_limit_h_min -16
_diffrn_reflns_limit_k_max 19
_diffrn_reflns_limit_k_min -19
_diffrn_reflns_limit_l_max 23
_diffrn_reflns_limit_l_min -26
_diffrn_reflns_number 51658
_diffrn_reflns_point_group_measured_fraction_full 0.997
_diffrn_reflns_point_group_measured_fraction_max 0.995
_diffrn_reflns_theta_full 67.679
_diffrn_reflns_theta_max 71.888
_diffrn_reflns_theta_min 3.031
_exptl_absorpt_coefficient_mu 1.784
_exptl_absorpt_correction_T_max 1.00000
_exptl_absorpt_correction_T_min 0.05436
_exptl_absorpt_correction_type multi-scan
_exptl_absorpt_process_details
;
CrysAlisPro 1.171.38.43 (Rigaku Oxford Diffraction, 2015)
Empirical absorption correction using spherical harmonics,
 implemented in SCALE3 ABSPACK scaling algorithm.
;
_exptl_crystal_colour black
_exptl_crystal_density_diffrn 1.064
_exptl_crystal_description 'small irregular block'
_exptl_crystal_F_000 1420
_exptl_crystal_size_max 0.18
_exptl_crystal_size_mid 0.16
_exptl_crystal_size_min 0.14
_refine_diff_density_max 0.552
_refine_diff_density_min -0.317
_refine_diff_density_rms 0.047
_refine_ls_extinction_method none
_refine_ls_goodness_of_fit_ref 0.853
_refine_ls_hydrogen_treatment constr
_refine_ls_matrix_type full
_refine_ls_number_parameters 1154
_refine_ls_number_reflns 23950
_refine_ls_number_restraints 777
_refine_ls_restrained_S_all 0.859
_refine_ls_R_factor_all 0.0899
_refine_ls_R_factor_gt 0.0568
_refine_ls_shift/su_max 0.002
_refine_ls_shift/su_mean 0.000
_refine_ls_structure_factor_coef Fsqd
_refine_ls_weighting_details 'w=1/[\s^2^(Fo^2^)+(0.0655P)^2^] where P=(Fo^2^+2Fc^2^)/3'
_refine_ls_weighting_scheme calc
_refine_ls_wR_factor_gt 0.1341
_refine_ls_wR_factor_ref 0.1447
_reflns_Friedel_coverage 0.000
_reflns_number_gt 13198
_reflns_number_total 23950
_reflns_threshold_expression 'I > 2\s(I)'
_cod_data_source_file ja7b07979_si_003.cif
_cod_data_source_block 2
_cod_original_cell_volume 4223.12(18)
_cod_database_code 4126431
_shelx_shelxl_version_number 2014/7
_twin_information
;

 * * * CRYSALIS TWIN DATA REDUCTION FINALIZING (38.43 (release 21-03-2016)) * * *
Laue class: 1bar - Friedel mate is equivalent
Lattice type: P-lattice 
DC PROFFITRRPTWIN INFO: Step 1 - Loading orientation matrices (UB) of 4 components
 
DC PROFFITRRPTWIN INFO: Loading UB component 1
 
DC PROFFITRRPTWIN INFO: Loading UB component 2
 
DC PROFFITRRPTWIN INFO: Loading UB component 3
 
DC PROFFITRRPTWIN INFO: Loading UB component 4
 
DC PROFFITRRPTWIN INFO: Step 2 - Computing crossed twin laws
 
Twin law determination (relative to component 1)
Matrix 1 is taken from component 1 (  14.116   15.724   21.249    94.93   105.10   109.30)
Matrix 2 is taken from component 2 (  14.094   15.715   21.243    94.82   105.21   109.28)
Twin analysis: Component 1 with component 2
TL  =UB[1]-1*UB[2]:   0.9637   0.0020  -0.0801     0.0042   1.0054   0.0542     0.1648  -0.0484   1.0183   det 1.002491
TL-1=UB[2]*UB[1]-1:   1.0239   0.0018   0.0805     0.0047   0.9921  -0.0525    -0.1655   0.0469   0.9665   det 0.997515
Rot= 7.0880 deg around the following vectors: 
Reciprocal space (hkl): -0.2909 -0.9508 0.1063
Direct space (uvw)    : -0.5783 -0.8079 -0.1133
Matrix 2 is taken from component 3 (  14.128   15.702   21.254    94.80   105.34   109.20)
Twin analysis: Component 1 with component 3
TL  =UB[1]-1*UB[3]:   0.9989   0.0307  -0.0252    -0.0184   0.9989   0.0559     0.0326  -0.1012   0.9956   det 1.000537
TL-1=UB[3]*UB[1]-1:   0.9997  -0.0280   0.0269     0.0201   0.9949  -0.0554    -0.0307   0.1021   0.9979   det 0.999463
Rot= 4.9114 deg around the following vectors: 
Reciprocal space (hkl): -0.9112 -0.2812 -0.3012
Direct space (uvw)    : -0.8611 -0.4347 -0.2638
Matrix 2 is taken from component 4 (  14.175   15.679   21.284    94.46   105.49   109.56)
Twin analysis: Component 1 with component 4
TL  =UB[1]-1*UB[4]:   0.9875   0.0154  -0.0316    -0.0119   1.0009   0.0215     0.0740  -0.0305   1.0080   det 0.999491
TL-1=UB[4]*UB[1]-1:   1.0101  -0.0145   0.0320     0.0136   0.9982  -0.0209    -0.0737   0.0312   0.9891   det 1.000509
Rot= 3.4387 deg around the following vectors: 
Reciprocal space (hkl): -0.3549 -0.9150 -0.1918
Direct space (uvw)    : -0.6227 -0.7516 -0.2177
Twin law determination (relative to component 2)
Matrix 1 is taken from component 2 (  14.094   15.715   21.243    94.82   105.21   109.28)
Matrix 2 is taken from component 3 (  14.128   15.702   21.254    94.80   105.34   109.20)
Twin analysis: Component 2 with component 3
TL  =UB[2]-1*UB[3]:   1.0253   0.0250   0.0544    -0.0152   0.9965   0.0031    -0.1346  -0.0561   0.9691   det 0.998051
TL-1=UB[3]*UB[2]-1:   0.9678  -0.0274  -0.0542     0.0144   1.0029  -0.0041     0.1353   0.0542   1.0242   det 1.001953
Rot= 4.7674 deg around the following vectors: 
Reciprocal space (hkl): -0.3143 0.9067 -0.2812
Direct space (uvw)    : -0.1419 0.9799 -0.1400
Matrix 2 is taken from component 4 (  14.175   15.679   21.284    94.46   105.49   109.56)
Twin analysis: Component 2 with component 4
TL  =UB[2]-1*UB[4]:   1.0170   0.0151   0.0488    -0.0111   0.9947  -0.0317    -0.0925   0.0150   0.9804   det 0.997008
TL-1=UB[4]*UB[2]-1:   0.9787  -0.0141  -0.0491     0.0138   1.0046   0.0318     0.0921  -0.0167   1.0148   det 1.003001
Rot= 3.7828 deg around the following vectors: 
Reciprocal space (hkl): 0.2123 0.9221 -0.3234
Direct space (uvw)    : 0.5187 0.8549 0.0090
Twin law determination (relative to component 3)
Matrix 1 is taken from component 3 (  14.128   15.702   21.254    94.80   105.34   109.20)
Matrix 2 is taken from component 4 (  14.175   15.679   21.284    94.46   105.49   109.56)
Twin analysis: Component 3 with component 4
TL  =UB[3]-1*UB[4]:   0.9895  -0.0134  -0.0051     0.0039   0.9978  -0.0351     0.0423   0.0713   1.0090   det 0.998955
TL-1=UB[4]*UB[3]-1:   1.0103   0.0132   0.0056    -0.0054   0.9997   0.0347    -0.0420  -0.0712   0.9884   det 1.001046
Rot= 2.8477 deg around the following vectors: 
Reciprocal space (hkl): 0.8371 -0.5227 0.1615
Direct space (uvw)    : 0.9590 -0.1548 0.2375
 
DC PROFFITRRPTWIN INFO: Step 3 - Loading reflections of 4 components
 
DC PROFFITRRPTWIN ALL INFO: Component 1
DC PROFFITRRPTWIN ALL INFO: Component 2
DC PROFFITRRPTWIN ALL INFO: Component 3
DC PROFFITRRPTWIN ALL INFO: Component 4
 
DC PROFFITRRPTWIN INFO: Step 4 - Analysing composite reflections of 4 components
 
Component 1: 53559 observations read
Component 2: 53618 observations read
Component 3: 53081 observations read
Component 4: 53545 observations read

119585 composite observations collected (86124 fully isolated, 33461 overlapped), 755 skipped due to one or more missing parts and 3 skipped due to I/sig<-3.0


OVERLAP STATISTICS

2 COMPONENTS

COMPONENTS 1, 2
 Overlap factor | # in range | % of all obs 
 -------------- | ---------- | ------------ 
   0.00 - 0.20  |         99 |     0.1 <--- ALMOST SEPARATED
   0.20 - 0.40  |         49 |     0.0
   0.40 - 0.60  |         27 |     0.0
   0.60 - 0.80  |          9 |     0.0
   0.80 - 1.00  |          0 |     0.0 <--- FULLY OVERLAPPED
 -------------- | ---------- | ------------ 
      Total     |        184 |     0.2

COMPONENTS 1, 3
 Overlap factor | # in range | % of all obs 
 -------------- | ---------- | ------------ 
   0.00 - 0.20  |         56 |     0.0 <--- ALMOST SEPARATED
   0.20 - 0.40  |         16 |     0.0
   0.40 - 0.60  |          5 |     0.0
   0.60 - 0.80  |          7 |     0.0
   0.80 - 1.00  |          0 |     0.0 <--- FULLY OVERLAPPED
 -------------- | ---------- | ------------ 
      Total     |         84 |     0.1

COMPONENTS 2, 3
 Overlap factor | # in range | % of all obs 
 -------------- | ---------- | ------------ 
   0.00 - 0.20  |        189 |     0.2 <--- ALMOST SEPARATED
   0.20 - 0.40  |         93 |     0.1
   0.40 - 0.60  |         51 |     0.0
   0.60 - 0.80  |         13 |     0.0
   0.80 - 1.00  |         33 |     0.0 <--- FULLY OVERLAPPED
 -------------- | ---------- | ------------ 
      Total     |        379 |     0.3

COMPONENTS 1, 4
 Overlap factor | # in range | % of all obs 
 -------------- | ---------- | ------------ 
   0.00 - 0.20  |        185 |     0.2 <--- ALMOST SEPARATED
   0.20 - 0.40  |         37 |     0.0
   0.40 - 0.60  |         33 |     0.0
   0.60 - 0.80  |         16 |     0.0
   0.80 - 1.00  |          8 |     0.0 <--- FULLY OVERLAPPED
 -------------- | ---------- | ------------ 
      Total     |        279 |     0.2

COMPONENTS 2, 4
 Overlap factor | # in range | % of all obs 
 -------------- | ---------- | ------------ 
   0.00 - 0.20  |         73 |     0.1 <--- ALMOST SEPARATED
   0.20 - 0.40  |         52 |     0.0
   0.40 - 0.60  |         20 |     0.0
   0.60 - 0.80  |          9 |     0.0
   0.80 - 1.00  |          0 |     0.0 <--- FULLY OVERLAPPED
 -------------- | ---------- | ------------ 
      Total     |        154 |     0.1

COMPONENTS 3, 4
 Overlap factor | # in range | % of all obs 
 -------------- | ---------- | ------------ 
   0.00 - 0.20  |        133 |     0.1 <--- ALMOST SEPARATED
   0.20 - 0.40  |         55 |     0.0
   0.40 - 0.60  |         26 |     0.0
   0.60 - 0.80  |         15 |     0.0
   0.80 - 1.00  |          8 |     0.0 <--- FULLY OVERLAPPED
 -------------- | ---------- | ------------ 
      Total     |        237 |     0.2

4 COMPONENTS

COMPONENTS 1, 2, 3, 4
 Overlap factor | # in range | % of all obs 
 -------------- | ---------- | ------------ 
   0.00 - 0.20  |      10538 |     8.8 <--- ALMOST SEPARATED
   0.20 - 0.40  |       6371 |     5.3
   0.40 - 0.60  |       4779 |     4.0
   0.60 - 0.80  |       3460 |     2.9
   0.80 - 1.00  |       1350 |     1.1 <--- FULLY OVERLAPPED
 -------------- | ---------- | ------------ 
      Total     |      26498 |    22.2

 
DC PROFFITRRPTWIN INFO: Step 5 - Scaling data & analysing twin ratios of 4 components
 
Computed twin ratios:
Twin 1: 60.40% (5002 common observations, 1461 merged)
Twin 2: 17.28% (4730 common observations, 1461 merged)
Twin 3: 11.66% (3446 common observations, 1461 merged)
Twin 4: 10.66% (3119 common observations, 1461 merged)

Preparing data for SCALE3 ABSPACK...

SCALING COMPONENT 1

46804 of 52970 reflections used for ABSPACK refinement
PROFFIT INFO: Inet (after scale3 abspack): min=-35993.2305 max=7088526.0000
PROFFIT INFO: sig(Inet) (after scale3 abspack): min=281.0251 max=52419.1055


SCALING COMPONENT 2

47777 of 53101 reflections used for ABSPACK refinement
PROFFIT INFO: Inet (after scale3 abspack): min=-880108.7500 max=7088526.0000
PROFFIT INFO: sig(Inet) (after scale3 abspack): min=281.0251 max=52419.1055


SCALING COMPONENT 3

46696 of 52614 reflections used for ABSPACK refinement
PROFFIT INFO: Inet (after scale3 abspack): min=-880108.7500 max=7088526.0000
PROFFIT INFO: sig(Inet) (after scale3 abspack): min=224.0859 max=52419.1055
PROFFIT INFO: 113 observations on 'bad frames' rejected


SCALING COMPONENT 4

46438 of 53002 reflections used for ABSPACK refinement
PROFFIT INFO: Inet (after scale3 abspack): min=-880108.7500 max=7088526.0000
PROFFIT INFO: sig(Inet) (after scale3 abspack): min=176.0609 max=52419.1055
PROFFIT INFO: 47 observations on 'bad frames' rejected

Computed twin ratios:
Twin 1: 62.66% (4999 common observations, 1460 merged)
Twin 2: 18.92% (4727 common observations, 1460 merged)
Twin 3: 10.48% (3440 common observations, 1460 merged)
Twin 4: 7.94% (3113 common observations, 1460 merged)

DC PROFFITRRPTWIN INFO: Determining HKLF4 overlap threshold for completeness requirement (>=80.0%)
DC PROFFITRRPTWIN INFO: HKLF4 overlap threshold kept - 0.40

DC PROFFITRRPTWIN INFO: Step 6 - Decomposed intensities statistics (HKLF4)
 
COMPONENT 1

 
Note: The Rint, Rsigma and RsigmaB values are computed for redundant data only!
    Mean F2 and F2/sig(F2) are given for all measured values!
Note: The RsigmaA values are computed for all measured values!

Help: For more information about computations of rint and rsigma please look into Crysalis help: 
 file:__#HELP_DTheoryAlgorithm_DataReductionOutput.html
 

Statistics vs intensity - point group symmetry: P-1
                       #        #        #      average    mean      mean        
          intensity measured   kept    unique  redundancy   F2     F2/sig(F2)   Rint   Rsigma
---------------------------------------------------------------------------------------------
   6874901-    56266     4555     4555     1597    2.9    186992.97    44.98    0.050    0.053
     56233-    25110     4865     4865     1597    3.0     37745.06    14.38    0.064    0.070
     25102-    14170     5043     5043     1597    3.2     18950.94     8.09    0.078    0.085
     14164-     8497     4843     4843     1597    3.0     11002.84     5.14    0.104    0.113
      8497-     5303     4774     4774     1597    3.0      6765.13     3.34    0.139    0.149
      5301-     3285     4609     4609     1597    2.9      4218.81     2.20    0.191    0.203
      3284-     1980     4652     4652     1597    2.9      2587.81     1.36    0.284    0.300
      1978-     1056     4629     4629     1597    2.9      1488.52     0.81    0.425    0.463
      1056-      375     4582     4582     1597    2.9       709.98     0.39    0.652    0.797
       375-    -3185     4252     4252     1597    2.7       -33.44    -0.01    0.967    2.090
-------------------------------------------------------------------------------------------
   6874901-    -3185    46804    46804    15970    2.9     26878.47     8.08    0.069    0.073
 

Statistics vs resolution - point group symmetry: P-1
resolu-      #        #        #               average    mean      mean          
tion(A)   measured   kept    unique           redundancy   F2     F2/sig(F2)   Rint   Rsigma   RsigmaA
------------------------------------------------------------------------------------------------------
 inf-1.71     4388     4388     1597             2.7    143056.54    34.48    0.054    0.058     0.021
1.71-1.37     3456     3456     1597             2.2     38275.92     9.08    0.065    0.067     0.095
1.37-1.20     5827     5827     1597             3.6     26445.34     8.16    0.080    0.088     0.121
1.20-1.10     5911     5911     1597             3.7     23371.61     8.50    0.068    0.078     0.109
1.10-1.02     5313     5313     1597             3.3     13317.82     5.25    0.083    0.091     0.180
1.02-0.96     5116     5116     1597             3.2      9068.75     3.85    0.104    0.115     0.249
0.96-0.91     4803     4803     1597             3.0      7591.31     3.55    0.114    0.123     0.270
0.91-0.87     4468     4468     1597             2.8      5620.16     3.04    0.125    0.135     0.316
0.87-0.84     4086     4086     1597             2.6      3919.53     2.58    0.146    0.155     0.375
0.84-0.81     3436     3436     1597             2.2      3207.00     2.66    0.158    0.164     0.362
------------------------------------------------------------------------------------------------------
 inf-0.81    46804    46804    15970             2.9     26878.47     8.08    0.069    0.073     0.089
 

Statistics vs resolution (taking redundancy into account) - point group symmetry: P-1
resolu-      #        #        #       %       average    mean      mean          
tion(A)    kept     theory   unique complete  redundancy   F2     F2/sig(F2)   Rint  RsigmaB
--------------------------------------------------------------------------------------------
 inf-1.71     4388     1751     1597   91.2      2.7    143056.54    57.26    0.054    0.013
1.71-1.37     3456     1671     1597   95.6      2.2     38275.92    14.08    0.065    0.063
1.37-1.20     5827     1643     1597   97.2      3.6     26445.34    14.87    0.080    0.069
1.20-1.10     5911     1651     1597   96.7      3.7     23371.61    16.47    0.068    0.059
1.10-1.02     5313     1641     1597   97.3      3.3     13317.82     9.89    0.083    0.100
1.02-0.96     5116     1639     1597   97.4      3.2      9068.75     7.20    0.104    0.144
0.96-0.91     4803     1633     1597   97.8      3.0      7591.31     6.38    0.114    0.154
0.91-0.87     4468     1640     1597   97.4      2.8      5620.16     5.31    0.125    0.191
0.87-0.84     4086     1641     1597   97.3      2.6      3919.53     4.36    0.146    0.237
0.84-0.81     3436     1724     1597   92.6      2.2      3207.00     4.15    0.158    0.235
--------------------------------------------------------------------------------------------
 inf-0.81    46804    16634    15970   96.0      2.9     26878.47    14.10    0.069    0.051
DC PROFFITRRPTWIN INFO: Step 7 - Generating output files
 
HKLF 4
Reflections read=52968, from those 46803 with overlapping factor < 0.400 written to file C:\Users\Maxime Siegler\Desktop\xs0914a\twin_abs_twin1_hklf4.hkl, 6165 skipped
Use the HKLF 4 file(s) for structure solution.

HKLF 5 merged
RINT ANALYSIS FOR ALL HKLF5 REFLECTIONS
 Components measured    kept     unique redundancy F2/sig(F2) Rint      Rsigma
------------------------------------------------------------------------------
1,2,3,4      52969     51658     24000     2.15      7.69     0.062     0.113

RINT ANALYSIS FOR OVERLAPPED REFLECTIONS
 Components measured    kept     unique redundancy F2/sig(F2) Rint      Rsigma
------------------------------------------------------------------------------
1,2            186       183       129     1.42      8.28     0.053     0.073
1,3             85        85        75     1.13     14.19     0.065     0.030
1,2,3         1478      1454       771     1.89      5.37     0.081     0.153
1,4            285       283       230     1.23     16.04     0.084     0.058
1,2,4         1797      1776      1174     1.51      9.24     0.073     0.080
1,3,4         2272      2208      1256     1.76     13.11     0.066     0.065
1,2,3,4      26458     25483     10602     2.40      7.45     0.068     0.125

RINT ANALYSIS FOR ISOLATED REFLECTIONS
 Component measured     kept     unique redundancy F2/sig(F2) Rint      Rsigma
------------------------------------------------------------------------------
     1       20408     20186      9763     2.07      7.16     0.043     0.107
     2           0         0         0     0.00      0.00     0.000     0.000
     3           0         0         0     0.00      0.00     0.000     0.000
     4           0         0         0     0.00      0.00     0.000     0.000

24000 merged reflections saved into file: C:\Users\Maxime Siegler\Desktop\xs0914a\twin_abs_twin1_hklf5.hkl

Use this hkl file in SHELXL with BASF instruction, which has (components minus 1) entries, and HKLF 5 instruction.
E.g. Two component twin: 'BASF n2' in .ins file, BASF n1 can be computed as n1 = 1.0 - n2.
E.g. Three component twin: 'BASF n2 n3' in .ins file, BASF n1 can be computed as n1 = 1.0 - (n2 + n3).

BASF 0.18922 0.10482 0.07938 
;
_shelx_space_group_comment
;
The symmetry employed for this shelxl refinement is uniquely defined
by the following loop, which should always be used as a source of
symmetry information in preference to the above space-group names.
They are only intended as comments.
;

loop_
_space_group_symop_operation_xyz
'x, y, z'
'-x, -y, -z'

loop_
_atom_site_label
_atom_site_type_symbol
_atom_site_fract_x
_atom_site_fract_y
_atom_site_fract_z
_atom_site_U_iso_or_equiv
_atom_site_adp_type
_atom_site_occupancy
_atom_site_site_symmetry_order
_atom_site_calc_flag
_atom_site_refinement_flags_posn
_atom_site_refinement_flags_adp
_atom_site_refinement_flags_occupancy
_atom_site_disorder_assembly
_atom_site_disorder_group
Fe1 Fe 0.20524(11) 0.63969(9) 0.79306(6) 0.0322(2) Uani 0.750(4) 1 d D U P A 1
O1 O 0.2827(2) 0.5774(2) 0.76533(15) 0.0449(9) Uani 0.750(4) 1 d D U P A 1
H1 H 0.2489 0.5466 0.7269 0.067 Uiso 0.750(4) 1 calc R U P A 1
Fe1' Fe 0.1778(3) 0.6587(3) 0.8014(2) 0.0358(8) Uani 0.250(4) 1 d D U P A 2
O1' O 0.0920(7) 0.7174(7) 0.8210(5) 0.052(3) Uani 0.250(4) 1 d D U P A 2
H1' H 0.0449 0.7136 0.7861 0.078 Uiso 0.250(4) 1 calc R U P A 2
C1 C 0.2227(2) 0.7632(2) 0.70751(15) 0.0414(8) Uani 1 1 d . . . . .
C2 C 0.1809(3) 0.7772(2) 0.64198(15) 0.0468(9) Uani 1 1 d . . . . .
H2 H 0.2104 0.8282 0.6230 0.056 Uiso 1 1 calc R U . . .
C3 C 0.0897(3) 0.7026(3) 0.61183(16) 0.0490(9) Uani 1 1 d . . . . .
H3 H 0.0448 0.6926 0.5678 0.059 Uiso 1 1 calc R U . . .
C4 C 0.0741(2) 0.6424(3) 0.65855(15) 0.0439(8) Uani 1 1 d . . . . .
C5 C -0.0030(2) 0.5579(3) 0.65413(15) 0.0458(9) Uani 1 1 d . . . . .
C6 C -0.0020(2) 0.5107(2) 0.70753(15) 0.0421(8) Uani 1 1 d . . . . .
C7 C -0.0764(3) 0.4231(3) 0.70691(15) 0.0520(10) Uani 1 1 d . . . . .
H7 H -0.1358 0.3866 0.6704 0.062 Uiso 1 1 calc R U . . .
C8 C -0.0477(2) 0.4010(2) 0.76739(15) 0.0458(9) Uani 1 1 d . . . . .
H8 H -0.0824 0.3460 0.7807 0.055 Uiso 1 1 calc R U . . .
C9 C 0.0443(2) 0.4758(2) 0.80740(15) 0.0371(7) Uani 1 1 d . . . . .
C10 C 0.0984(2) 0.4843(2) 0.87404(14) 0.0337(7) Uani 1 1 d . . . . .
C11 C 0.1867(2) 0.5607(2) 0.91144(14) 0.0317(6) Uani 1 1 d . . . . .
C12 C 0.2430(2) 0.5745(2) 0.97985(14) 0.0350(7) Uani 1 1 d . . . . .
H12 H 0.2255 0.5346 1.0096 0.042 Uiso 1 1 calc R U . . .
C13 C 0.3265(2) 0.6551(2) 0.99476(14) 0.0337(7) Uani 1 1 d . . . . .
H13 H 0.3779 0.6815 1.0370 0.040 Uiso 1 1 calc R U . . .
C14 C 0.3235(2) 0.6931(2) 0.93604(13) 0.0307(6) Uani 1 1 d . . . . .
C15 C 0.4001(2) 0.7736(2) 0.92926(14) 0.0327(6) Uani 1 1 d . . . . .
C16 C 0.3904(2) 0.8061(2) 0.87031(14) 0.0329(6) Uani 1 1 d . . . . .
C17 C 0.4554(2) 0.8850(2) 0.85200(15) 0.0373(7) Uani 1 1 d . . . . .
H17 H 0.5212 0.9286 0.8795 0.045 Uiso 1 1 calc R U . . .
C18 C 0.4054(2) 0.8863(2) 0.78734(15) 0.0406(8) Uani 1 1 d . . . . .
H18 H 0.4299 0.9310 0.7621 0.049 Uiso 1 1 calc R U . . .
C19 C 0.3106(2) 0.8085(2) 0.76564(14) 0.0374(7) Uani 1 1 d . . . . .
C20 C -0.0945(2) 0.5145(3) 0.59195(15) 0.0449(9) Uani 1 1 d . . . . .
C21 C -0.1721(3) 0.5540(3) 0.57615(16) 0.0486(9) Uani 1 1 d D . . . .
C22 C -0.2614(3) 0.5109(3) 0.52239(16) 0.0504(9) Uani 1 1 d . . . . .
H22 H -0.3123 0.5388 0.5110 0.060 Uiso 1 1 calc R U . . .
C23 C -0.2784(3) 0.4276(3) 0.48450(16) 0.0458(9) Uani 1 1 d . . . . .
C24 C -0.2007(2) 0.3898(3) 0.50014(15) 0.0436(8) Uani 1 1 d . . . . .
H24 H -0.2107 0.3338 0.4737 0.052 Uiso 1 1 calc R U . . .
C25 C -0.1090(2) 0.4315(2) 0.55328(15) 0.0428(8) Uani 1 1 d . . . . .
C26 C -0.1611(9) 0.6375(8) 0.6196(8) 0.054(3) Uani 0.62(3) 1 d D U P B 1
C27 C -0.1593(8) 0.6344(10) 0.6856(8) 0.056(2) Uani 0.62(3) 1 d D U P B 1
H27 H -0.1645 0.5796 0.7025 0.067 Uiso 0.62(3) 1 calc R U P B 1
C28 C -0.1496(7) 0.7139(11) 0.7260(7) 0.062(3) Uani 0.62(3) 1 d D U P B 1
H28 H -0.1484 0.7128 0.7708 0.074 Uiso 0.62(3) 1 calc R U P B 1
C29 C -0.1417(7) 0.7951(9) 0.7015(8) 0.061(3) Uani 0.62(3) 1 d D U P B 1
H29 H -0.1348 0.8483 0.7298 0.073 Uiso 0.62(3) 1 calc R U P B 1
C30 C -0.1437(9) 0.7980(8) 0.6362(8) 0.063(3) Uani 0.62(3) 1 d D U P B 1
H30 H -0.1386 0.8529 0.6194 0.075 Uiso 0.62(3) 1 calc R U P B 1
C31 C -0.1535(10) 0.7188(10) 0.5956(7) 0.064(3) Uani 0.62(3) 1 d D U P B 1
H31 H -0.1551 0.7202 0.5507 0.076 Uiso 0.62(3) 1 calc R U P B 1
C26' C -0.1653(15) 0.6416(11) 0.6129(12) 0.054(3) Uani 0.38(3) 1 d D U P B 2
C27' C -0.1552(13) 0.6574(14) 0.6809(12) 0.054(3) Uani 0.38(3) 1 d D U P B 2
H27' H -0.1544 0.6091 0.7047 0.065 Uiso 0.38(3) 1 calc R U P B 2
C28' C -0.1463(12) 0.7418(17) 0.7150(9) 0.059(3) Uani 0.38(3) 1 d D U P B 2
H28' H -0.1398 0.7498 0.7609 0.071 Uiso 0.38(3) 1 calc R U P B 2
C29' C -0.1472(12) 0.8137(13) 0.6809(12) 0.064(4) Uani 0.38(3) 1 d D U P B 2
H29' H -0.1412 0.8711 0.7034 0.076 Uiso 0.38(3) 1 calc R U P B 2
C30' C -0.1573(15) 0.8000(13) 0.6132(12) 0.064(3) Uani 0.38(3) 1 d D U P B 2
H30' H -0.1580 0.8486 0.5896 0.077 Uiso 0.38(3) 1 calc R U P B 2
C31' C -0.1661(16) 0.7163(16) 0.5799(11) 0.063(3) Uani 0.38(3) 1 d D U P B 2
H31' H -0.1730 0.7088 0.5339 0.076 Uiso 0.38(3) 1 calc R U P B 2
C32 C -0.3779(3) 0.3776(3) 0.42909(16) 0.0479(9) Uani 1 1 d . . . . .
C33 C -0.4752(3) 0.3683(3) 0.43827(18) 0.0607(11) Uani 1 1 d . . . . .
H33 H -0.4775 0.3965 0.4789 0.073 Uiso 1 1 calc R U . . .
C34 C -0.5682(3) 0.3181(3) 0.38826(19) 0.0703(13) Uani 1 1 d . . . . .
H34 H -0.6340 0.3123 0.3948 0.084 Uiso 1 1 calc R U . . .
C35 C -0.5659(3) 0.2770(3) 0.3297(2) 0.0696(13) Uani 1 1 d . . . . .
H35 H -0.6301 0.2414 0.2962 0.084 Uiso 1 1 calc R U . . .
C36 C -0.4714(3) 0.2867(3) 0.31913(19) 0.0669(12) Uani 1 1 d . . . . .
H36 H -0.4702 0.2595 0.2778 0.080 Uiso 1 1 calc R U . . .
C37 C -0.3770(3) 0.3366(3) 0.36918(16) 0.0565(10) Uani 1 1 d . . . . .
H37 H -0.3117 0.3424 0.3620 0.068 Uiso 1 1 calc R U . . .
C38 C -0.0328(3) 0.3854(3) 0.56835(15) 0.0485(9) Uani 1 1 d . . . . .
C39 C -0.0683(3) 0.2923(3) 0.57020(18) 0.0600(11) Uani 1 1 d . . . . .
H39 H -0.1417 0.2594 0.5611 0.072 Uiso 1 1 calc R U . . .
C40 C 0.0020(4) 0.2458(4) 0.5853(2) 0.0824(15) Uani 1 1 d . . . . .
H40 H -0.0229 0.1821 0.5863 0.099 Uiso 1 1 calc R U . . .
C41 C 0.1082(4) 0.2950(4) 0.5986(3) 0.0925(17) Uani 1 1 d . . . . .
H41 H 0.1568 0.2647 0.6095 0.111 Uiso 1 1 calc R U . . .
C42 C 0.1450(4) 0.3865(4) 0.5966(2) 0.0845(16) Uani 1 1 d . . . . .
H42 H 0.2185 0.4190 0.6056 0.101 Uiso 1 1 calc R U . . .
C43 C 0.0745(3) 0.4321(3) 0.58135(17) 0.0606(11) Uani 1 1 d . . . . .
H43 H 0.1003 0.4956 0.5799 0.073 Uiso 1 1 calc R U . . .
C44 C 0.0650(2) 0.4062(2) 0.90895(15) 0.0359(7) Uani 1 1 d . . . . .
C45 C -0.0318(2) 0.3790(2) 0.92252(14) 0.0355(7) Uani 1 1 d . . . . .
C46 C -0.0528(2) 0.3125(2) 0.96197(15) 0.0439(8) Uani 1 1 d . . . . .
H46 H -0.1189 0.2934 0.9702 0.053 Uiso 1 1 calc R U . . .
C47 C 0.0191(3) 0.2737(2) 0.98923(18) 0.0513(10) Uani 1 1 d D . . . .
C48 C 0.1126(3) 0.2976(2) 0.97182(18) 0.0517(9) Uani 1 1 d . . . . .
H48 H 0.1617 0.2694 0.9883 0.062 Uiso 1 1 calc R U . . .
C49 C 0.1353(2) 0.3609(2) 0.93138(17) 0.0436(8) Uani 1 1 d D . . . .
C50 C -0.1155(2) 0.4160(2) 0.89638(14) 0.0357(7) Uani 1 1 d . . . . .
C51 C -0.0965(3) 0.5095(2) 0.90072(16) 0.0427(8) Uani 1 1 d . . . . .
H51 H -0.0270 0.5528 0.9213 0.051 Uiso 1 1 calc R U . . .
C52 C -0.1772(3) 0.5398(2) 0.87561(17) 0.0491(9) Uani 1 1 d . . . . .
H52 H -0.1631 0.6037 0.8789 0.059 Uiso 1 1 calc R U . . .
C53 C -0.2784(3) 0.4778(3) 0.84574(18) 0.0517(9) Uani 1 1 d . . . . .
H53 H -0.3340 0.4990 0.8288 0.062 Uiso 1 1 calc R U . . .
C54 C -0.2994(3) 0.3848(2) 0.84031(17) 0.0480(9) Uani 1 1 d . . . . .
H54 H -0.3690 0.3420 0.8192 0.058 Uiso 1 1 calc R U . . .
C55 C -0.2181(2) 0.3545(2) 0.86590(15) 0.0414(8) Uani 1 1 d . . . . .
H55 H -0.2327 0.2905 0.8625 0.050 Uiso 1 1 calc R U . . .
C56 C -0.0031(4) 0.2147(4) 1.0400(2) 0.0429(14) Uani 0.742(7) 1 d D U P C 1
C57 C -0.0516(4) 0.2313(4) 1.0863(2) 0.0480(13) Uani 0.742(7) 1 d D U P C 1
H57 H -0.0755 0.2811 1.0860 0.058 Uiso 0.742(7) 1 calc R U P C 1
C58 C -0.0654(4) 0.1750(4) 1.1335(2) 0.0564(15) Uani 0.742(7) 1 d D U P C 1
H58 H -0.0987 0.1866 1.1650 0.068 Uiso 0.742(7) 1 calc R U P C 1
C59 C -0.0303(4) 0.1023(4) 1.1339(3) 0.0596(17) Uani 0.742(7) 1 d D U P C 1
H59 H -0.0393 0.0641 1.1659 0.071 Uiso 0.742(7) 1 calc R U P C 1
C60 C 0.0171(4) 0.0857(4) 1.0884(3) 0.0579(16) Uani 0.742(7) 1 d D U P C 1
H60 H 0.0408 0.0357 1.0888 0.069 Uiso 0.742(7) 1 calc R U P C 1
C61 C 0.0313(4) 0.1414(4) 1.0414(3) 0.0540(14) Uani 0.742(7) 1 d D U P C 1
H61 H 0.0646 0.1292 1.0101 0.065 Uiso 0.742(7) 1 calc R U P C 1
C56' C 0.0140(9) 0.1927(8) 1.0233(8) 0.043(3) Uani 0.258(7) 1 d D U P C 2
C57' C -0.0210(9) 0.2062(11) 1.0772(8) 0.049(3) Uani 0.258(7) 1 d D U P C 2
H57' H -0.0386 0.2584 1.0857 0.058 Uiso 0.258(7) 1 calc R U P C 2
C58' C -0.0298(10) 0.1411(11) 1.1192(8) 0.056(3) Uani 0.258(7) 1 d D U P C 2
H58' H -0.0537 0.1496 1.1562 0.067 Uiso 0.258(7) 1 calc R U P C 2
C59' C -0.0041(10) 0.0647(12) 1.1069(8) 0.057(3) Uani 0.258(7) 1 d D U P C 2
H59' H -0.0102 0.0211 1.1353 0.068 Uiso 0.258(7) 1 calc R U P C 2
C60' C 0.0307(9) 0.0529(10) 1.0525(8) 0.056(3) Uani 0.258(7) 1 d D U P C 2
H60' H 0.0483 0.0005 1.0443 0.067 Uiso 0.258(7) 1 calc R U P C 2
C61' C 0.0408(10) 0.1154(10) 1.0097(8) 0.056(3) Uani 0.258(7) 1 d D U P C 2
H61' H 0.0647 0.1064 0.9727 0.067 Uiso 0.258(7) 1 calc R U P C 2
C62 C 0.2392(9) 0.3787(11) 0.9182(9) 0.045(3) Uani 0.51(2) 1 d D U P D 1
C63 C 0.3313(12) 0.3937(9) 0.9693(9) 0.052(3) Uani 0.51(2) 1 d D U P D 1
H63 H 0.3304 0.3956 1.0139 0.063 Uiso 0.51(2) 1 calc R U P D 1
C64 C 0.4251(11) 0.4060(8) 0.9542(8) 0.059(3) Uani 0.51(2) 1 d D U P D 1
H64 H 0.4887 0.4164 0.9883 0.070 Uiso 0.51(2) 1 calc R U P D 1
C65 C 0.4237(9) 0.4028(8) 0.8892(8) 0.056(3) Uani 0.51(2) 1 d D U P D 1
H65 H 0.4878 0.4110 0.8795 0.067 Uiso 0.51(2) 1 calc R U P D 1
C66 C 0.3323(10) 0.3879(9) 0.8358(7) 0.053(3) Uani 0.51(2) 1 d D U P D 1
H66 H 0.3334 0.3863 0.7912 0.063 Uiso 0.51(2) 1 calc R U P D 1
C67 C 0.2394(10) 0.3758(11) 0.8531(9) 0.053(3) Uani 0.51(2) 1 d D U P D 1
H67 H 0.1755 0.3653 0.8192 0.064 Uiso 0.51(2) 1 calc R U P D 1
C62' C 0.2282(9) 0.3770(12) 0.9054(9) 0.046(3) Uani 0.49(2) 1 d D U P D 2
C63' C 0.3250(13) 0.3871(9) 0.9495(8) 0.053(3) Uani 0.49(2) 1 d D U P D 2
H63' H 0.3319 0.3894 0.9953 0.064 Uiso 0.49(2) 1 calc R U P D 2
C64' C 0.4123(10) 0.3940(8) 0.9282(8) 0.056(3) Uani 0.49(2) 1 d D U P D 2
H64' H 0.4779 0.4009 0.9589 0.067 Uiso 0.49(2) 1 calc R U P D 2
C65' C 0.4008(11) 0.3905(8) 0.8614(8) 0.059(3) Uani 0.49(2) 1 d D U P D 2
H65' H 0.4600 0.3950 0.8466 0.071 Uiso 0.49(2) 1 calc R U P D 2
C66' C 0.3040(11) 0.3803(9) 0.8137(8) 0.059(3) Uani 0.49(2) 1 d D U P D 2
H66' H 0.2974 0.3782 0.7680 0.071 Uiso 0.49(2) 1 calc R U P D 2
C67' C 0.2185(11) 0.3736(11) 0.8380(9) 0.049(3) Uani 0.49(2) 1 d D U P D 2
H67' H 0.1525 0.3667 0.8078 0.059 Uiso 0.49(2) 1 calc R U P D 2
C68 C 0.4982(2) 0.8187(2) 0.98758(14) 0.0341(7) Uani 1 1 d . . . . .
C69 C 0.4944(2) 0.8672(2) 1.04555(14) 0.0361(7) Uani 1 1 d . . . . .
C70 C 0.5847(2) 0.9004(2) 1.10134(15) 0.0400(7) Uani 1 1 d . . . . .
H70 H 0.5823 0.9330 1.1403 0.048 Uiso 1 1 calc R U . . .
C71 C 0.6769(2) 0.8873(2) 1.10172(16) 0.0409(8) Uani 1 1 d . . . . .
C72 C 0.6800(2) 0.8420(2) 1.04361(16) 0.0404(8) Uani 1 1 d . . . . .
H72 H 0.7436 0.8342 1.0427 0.048 Uiso 1 1 calc R U . . .
C73 C 0.5923(2) 0.8074(2) 0.98634(15) 0.0352(7) Uani 1 1 d . . . . .
C74 C 0.4005(2) 0.8855(2) 1.05193(15) 0.0362(7) Uani 1 1 d . . . . .
C75 C 0.3444(2) 0.9225(2) 1.00479(15) 0.0400(7) Uani 1 1 d . . . . .
H75 H 0.3621 0.9312 0.9650 0.048 Uiso 1 1 calc R U . . .
C76 C 0.2631(3) 0.9464(2) 1.01585(17) 0.0463(8) Uani 1 1 d . . . . .
H76 H 0.2249 0.9709 0.9834 0.056 Uiso 1 1 calc R U . . .
C77 C 0.2374(3) 0.9349(2) 1.07401(18) 0.0507(9) Uani 1 1 d . . . . .
H77 H 0.1822 0.9522 1.0815 0.061 Uiso 1 1 calc R U . . .
C78 C 0.2919(3) 0.8985(2) 1.12122(18) 0.0503(9) Uani 1 1 d . . . . .
H78 H 0.2747 0.8909 1.1612 0.060 Uiso 1 1 calc R U . . .
C79 C 0.3715(3) 0.8732(2) 1.10965(16) 0.0410(7) Uani 1 1 d . . . . .
H79 H 0.4076 0.8468 1.1417 0.049 Uiso 1 1 calc R U . . .
C80 C 0.7677(3) 0.9189(2) 1.16356(17) 0.0499(9) Uani 1 1 d . . . . .
C81 C 0.7905(3) 0.9982(3) 1.20754(18) 0.0561(10) Uani 1 1 d . . . . .
H81 H 0.7491 1.0351 1.1975 0.067 Uiso 1 1 calc R U . . .
C82 C 0.8737(3) 1.0244(3) 1.2665(2) 0.0738(14) Uani 1 1 d . . . . .
H82 H 0.8889 1.0791 1.2964 0.089 Uiso 1 1 calc R U . . .
C83 C 0.9345(4) 0.9706(3) 1.2817(2) 0.0909(18) Uani 1 1 d . . . . .
H83 H 0.9906 0.9882 1.3221 0.109 Uiso 1 1 calc R U . . .
C84 C 0.9133(4) 0.8921(3) 1.2382(2) 0.102(2) Uani 1 1 d . . . . .
H84 H 0.9556 0.8560 1.2480 0.122 Uiso 1 1 calc R U . . .
C85 C 0.8295(3) 0.8657(3) 1.1797(2) 0.0769(15) Uani 1 1 d . . . . .
H85 H 0.8142 0.8106 1.1502 0.092 Uiso 1 1 calc R U . . .
C86 C 0.6035(2) 0.7595(2) 0.92762(15) 0.0376(7) Uani 1 1 d . . . . .
C87 C 0.6901(3) 0.8014(2) 0.90516(17) 0.0458(8) Uani 1 1 d . . . . .
H87 H 0.7378 0.8615 0.9268 0.055 Uiso 1 1 calc R U . . .
C88 C 0.7076(3) 0.7578(2) 0.85285(18) 0.0506(9) Uani 1 1 d . . . . .
H88 H 0.7671 0.7875 0.8391 0.061 Uiso 1 1 calc R U . . .
C89 C 0.6387(3) 0.6713(3) 0.82052(18) 0.0520(9) Uani 1 1 d . . . . .
H89 H 0.6498 0.6413 0.7839 0.062 Uiso 1 1 calc R U . . .
C90 C 0.5527(3) 0.6279(2) 0.84174(18) 0.0509(9) Uani 1 1 d . . . . .
H90 H 0.5056 0.5677 0.8197 0.061 Uiso 1 1 calc R U . . .
C91 C 0.5350(2) 0.6713(2) 0.89462(16) 0.0425(8) Uani 1 1 d . . . . .
H91 H 0.4759 0.6408 0.9085 0.051 Uiso 1 1 calc R U . . .
N1 N 0.1567(2) 0.68306(19) 0.71619(12) 0.0406(7) Uani 1 1 d . . . . .
N2 N 0.07201(19) 0.54207(18) 0.76995(11) 0.0374(6) Uani 1 1 d . . . . .
N3 N 0.23593(17) 0.63476(16) 0.88514(11) 0.0310(5) Uani 1 1 d . . . . .
N4 N 0.30320(18) 0.76109(17) 0.81613(11) 0.0336(6) Uani 1 1 d . . . . .
C1S C 0.3829(16) 0.8843(16) 0.5313(9) 0.236(9) Uani 0.530(8) 1 d D U P E 1
H1S1 H 0.3100 0.8754 0.5291 0.354 Uiso 0.530(8) 1 calc R U P E 1
H1S2 H 0.4051 0.9254 0.5014 0.354 Uiso 0.530(8) 1 calc R U P E 1
H1S3 H 0.3875 0.8249 0.5179 0.354 Uiso 0.530(8) 1 calc R U P E 1
C2S C 0.4599(11) 0.9295(14) 0.6072(8) 0.230(6) Uani 0.530(8) 1 d D U P E 1
H2S1 H 0.4337 0.8879 0.6364 0.276 Uiso 0.530(8) 1 calc R U P E 1
H2S2 H 0.4512 0.9878 0.6200 0.276 Uiso 0.530(8) 1 calc R U P E 1
C3S C 0.5911(11) 0.9519(16) 0.6245(10) 0.245(6) Uani 0.530(8) 1 d D U P E 1
H3S1 H 0.5902 0.8906 0.6081 0.294 Uiso 0.530(8) 1 calc R U P E 1
H3S2 H 0.6070 0.9878 0.5900 0.294 Uiso 0.530(8) 1 calc R U P E 1
C4S C 0.7095(14) 0.9953(14) 0.6844(11) 0.264(6) Uani 0.530(8) 1 d D U P E 1
H4S1 H 0.6909 0.9826 0.7253 0.317 Uiso 0.530(8) 1 calc R U P E 1
H4S2 H 0.7439 0.9519 0.6756 0.317 Uiso 0.530(8) 1 calc R U P E 1
C5S C 0.8083(12) 1.0946(13) 0.7097(10) 0.226(7) Uani 0.530(8) 1 d D U P E 1
H5S1 H 0.8633 1.0904 0.7471 0.339 Uiso 0.530(8) 1 calc R U P E 1
H5S2 H 0.8372 1.1107 0.6733 0.339 Uiso 0.530(8) 1 calc R U P E 1
H5S3 H 0.7832 1.1419 0.7238 0.339 Uiso 0.530(8) 1 calc R U P E 1
C1S' C 0.8430(13) 1.0382(15) 0.7710(8) 0.214(7) Uani 0.470(8) 1 d D U P E 2
H1S4 H 0.9165 1.0637 0.7711 0.321 Uiso 0.470(8) 1 calc R U P E 2
H1S5 H 0.8325 1.0764 0.8055 0.321 Uiso 0.470(8) 1 calc R U P E 2
H1S6 H 0.8269 0.9756 0.7798 0.321 Uiso 0.470(8) 1 calc R U P E 2
C2S' C 0.7647(15) 1.0362(19) 0.6985(11) 0.250(6) Uani 0.470(8) 1 d D U P E 2
H2S3 H 0.7786 0.9993 0.6643 0.299 Uiso 0.470(8) 1 calc R U P E 2
H2S4 H 0.7843 1.0997 0.6899 0.299 Uiso 0.470(8) 1 calc R U P E 2
C3S' C 0.6337(13) 0.9945(18) 0.6877(11) 0.243(6) Uani 0.470(8) 1 d D U P E 2
H3S3 H 0.6245 1.0452 0.7133 0.292 Uiso 0.470(8) 1 calc R U P E 2
H3S4 H 0.6270 0.9464 0.7153 0.292 Uiso 0.470(8) 1 calc R U P E 2
C4S' C 0.5177(16) 0.950(2) 0.6255(11) 0.255(6) Uani 0.470(8) 1 d D U P E 2
H4S3 H 0.4730 0.9329 0.6548 0.306 Uiso 0.470(8) 1 calc R U P E 2
H4S4 H 0.5144 1.0098 0.6166 0.306 Uiso 0.470(8) 1 calc R U P E 2
C5S' C 0.4261(19) 0.8893(18) 0.5572(11) 0.236(8) Uani 0.470(8) 1 d D U P E 2
H5S4 H 0.3629 0.9044 0.5530 0.354 Uiso 0.470(8) 1 calc R U P E 2
H5S5 H 0.4515 0.9032 0.5191 0.354 Uiso 0.470(8) 1 calc R U P E 2
H5S6 H 0.4088 0.8239 0.5585 0.354 Uiso 0.470(8) 1 calc R U P E 2

loop_
_atom_site_aniso_label
_atom_site_aniso_U_11
_atom_site_aniso_U_22
_atom_site_aniso_U_33
_atom_site_aniso_U_23
_atom_site_aniso_U_13
_atom_site_aniso_U_12
Fe1 0.0239(5) 0.0332(5) 0.0323(4) 0.0031(4) 0.0078(4) 0.0029(3)
O1 0.0338(16) 0.0449(19) 0.0540(19) -0.0012(14) 0.0210(13) 0.0087(13)
Fe1' 0.0264(17) 0.0355(17) 0.0369(15) 0.0088(12) 0.0055(11) 0.0031(11)
O1' 0.044(6) 0.055(6) 0.062(6) 0.011(5) 0.020(4) 0.022(5)
C1 0.0334(16) 0.046(2) 0.0397(17) 0.0113(15) 0.0117(13) 0.0074(14)
C2 0.0396(18) 0.055(2) 0.0402(17) 0.0145(15) 0.0103(14) 0.0102(16)
C3 0.0364(18) 0.066(2) 0.0357(17) 0.0115(16) 0.0081(13) 0.0101(16)
C4 0.0298(16) 0.059(2) 0.0337(16) 0.0075(15) 0.0056(12) 0.0087(15)
C5 0.0294(16) 0.061(2) 0.0352(17) 0.0027(15) 0.0084(13) 0.0041(15)
C6 0.0295(16) 0.049(2) 0.0345(16) 0.0005(14) 0.0082(12) 0.0001(14)
C7 0.0371(18) 0.058(2) 0.0336(17) -0.0039(15) 0.0069(14) -0.0110(16)
C8 0.0360(17) 0.0442(19) 0.0407(18) -0.0010(14) 0.0126(14) -0.0044(14)
C9 0.0306(15) 0.0339(16) 0.0368(16) 0.0002(13) 0.0106(12) 0.0009(12)
C10 0.0276(14) 0.0306(15) 0.0380(15) 0.0033(12) 0.0122(12) 0.0037(12)
C11 0.0262(14) 0.0305(15) 0.0355(15) 0.0056(12) 0.0115(11) 0.0054(11)
C12 0.0286(14) 0.0308(15) 0.0387(16) 0.0078(12) 0.0079(12) 0.0036(12)
C13 0.0237(14) 0.0338(16) 0.0348(15) 0.0035(12) 0.0029(11) 0.0047(11)
C14 0.0235(13) 0.0301(15) 0.0326(14) 0.0013(12) 0.0066(11) 0.0051(11)
C15 0.0255(14) 0.0298(15) 0.0382(16) 0.0022(12) 0.0079(11) 0.0068(11)
C16 0.0277(14) 0.0295(15) 0.0369(15) 0.0023(12) 0.0093(12) 0.0062(12)
C17 0.0332(15) 0.0311(16) 0.0410(17) 0.0048(13) 0.0113(13) 0.0041(12)
C18 0.0395(17) 0.0351(17) 0.0423(17) 0.0101(14) 0.0137(14) 0.0060(14)
C19 0.0339(16) 0.0366(17) 0.0371(16) 0.0086(13) 0.0101(13) 0.0076(13)
C20 0.0291(16) 0.060(2) 0.0334(17) 0.0081(15) 0.0063(13) 0.0038(15)
C21 0.0360(18) 0.062(2) 0.0404(18) -0.0006(16) 0.0116(14) 0.0118(16)
C22 0.0325(18) 0.065(3) 0.0444(19) -0.0013(17) 0.0046(14) 0.0152(17)
C23 0.0302(17) 0.061(2) 0.0365(17) 0.0006(16) 0.0038(13) 0.0120(15)
C24 0.0325(17) 0.056(2) 0.0334(16) 0.0020(15) 0.0057(13) 0.0098(15)
C25 0.0315(16) 0.055(2) 0.0323(16) 0.0055(15) 0.0072(12) 0.0070(15)
C26 0.026(3) 0.067(4) 0.055(4) -0.011(3) 0.003(3) 0.011(3)
C27 0.033(3) 0.068(5) 0.052(4) -0.018(4) 0.011(3) 0.009(3)
C28 0.034(3) 0.073(5) 0.061(4) -0.017(4) 0.012(3) 0.009(3)
C29 0.037(3) 0.066(5) 0.063(6) -0.014(5) 0.008(3) 0.010(3)
C30 0.036(3) 0.068(4) 0.062(6) -0.015(4) 0.001(4) 0.009(3)
C31 0.037(4) 0.072(4) 0.060(5) -0.018(4) 0.007(4) 0.005(3)
C26' 0.029(4) 0.067(5) 0.052(5) -0.008(5) 0.011(4) 0.007(4)
C27' 0.027(4) 0.068(6) 0.055(5) -0.008(5) 0.004(4) 0.014(4)
C28' 0.035(4) 0.070(6) 0.056(5) -0.010(5) 0.006(4) 0.011(5)
C29' 0.037(4) 0.074(5) 0.062(7) -0.013(5) 0.009(5) 0.009(4)
C30' 0.039(5) 0.066(5) 0.067(7) -0.017(6) 0.006(5) 0.008(4)
C31' 0.034(5) 0.067(5) 0.063(6) -0.016(5) 0.006(5) 0.000(4)
C32 0.0336(18) 0.059(2) 0.0411(18) 0.0006(16) 0.0020(14) 0.0136(16)
C33 0.0354(19) 0.086(3) 0.048(2) -0.004(2) 0.0049(16) 0.016(2)
C34 0.0314(19) 0.104(4) 0.061(3) 0.000(2) 0.0036(17) 0.018(2)
C35 0.034(2) 0.095(4) 0.055(2) -0.012(2) -0.0099(17) 0.016(2)
C36 0.048(2) 0.092(3) 0.047(2) -0.009(2) -0.0023(17) 0.028(2)
C37 0.040(2) 0.080(3) 0.0398(19) -0.0052(18) -0.0007(15) 0.0247(19)
C38 0.0402(19) 0.066(3) 0.0344(17) 0.0091(16) 0.0057(14) 0.0176(17)
C39 0.049(2) 0.072(3) 0.052(2) 0.0105(19) 0.0064(17) 0.020(2)
C40 0.077(3) 0.084(4) 0.088(3) 0.023(3) 0.013(3) 0.039(3)
C41 0.069(3) 0.107(5) 0.118(4) 0.035(4) 0.023(3) 0.053(3)
C42 0.047(3) 0.125(5) 0.089(3) 0.036(3) 0.020(2) 0.037(3)
C43 0.042(2) 0.087(3) 0.050(2) 0.019(2) 0.0111(16) 0.021(2)
C44 0.0286(15) 0.0276(15) 0.0405(16) 0.0051(12) 0.0073(12) -0.0008(12)
C45 0.0306(15) 0.0327(16) 0.0343(15) 0.0015(12) 0.0077(12) 0.0034(12)
C46 0.0293(16) 0.0417(19) 0.0449(18) 0.0084(14) 0.0070(13) -0.0036(13)
C47 0.0337(17) 0.042(2) 0.059(2) 0.0199(16) 0.0021(15) -0.0035(15)
C48 0.0326(17) 0.0348(18) 0.073(2) 0.0167(17) 0.0037(16) 0.0025(14)
C49 0.0286(15) 0.0316(16) 0.060(2) 0.0068(15) 0.0078(14) 0.0025(12)
C50 0.0305(15) 0.0346(16) 0.0362(16) 0.0044(12) 0.0129(12) 0.0034(12)
C51 0.0365(17) 0.0378(18) 0.0477(18) 0.0039(14) 0.0173(14) 0.0037(14)
C52 0.055(2) 0.043(2) 0.057(2) 0.0122(16) 0.0269(17) 0.0186(17)
C53 0.046(2) 0.054(2) 0.058(2) 0.0100(18) 0.0200(17) 0.0196(17)
C54 0.0329(17) 0.052(2) 0.052(2) 0.0087(16) 0.0109(14) 0.0084(15)
C55 0.0322(16) 0.0373(18) 0.0474(18) 0.0052(14) 0.0110(13) 0.0052(13)
C56 0.027(2) 0.040(3) 0.053(3) 0.013(2) 0.008(2) 0.0041(19)
C57 0.040(3) 0.042(3) 0.050(3) 0.009(2) 0.011(2) 0.002(2)
C58 0.050(3) 0.051(3) 0.052(3) 0.013(2) 0.013(2) -0.001(2)
C59 0.043(3) 0.055(3) 0.061(3) 0.026(3) 0.006(2) -0.002(2)
C60 0.035(2) 0.058(3) 0.075(4) 0.033(3) 0.011(2) 0.009(2)
C61 0.035(2) 0.053(3) 0.070(3) 0.025(3) 0.016(2) 0.009(2)
C56' 0.025(5) 0.038(5) 0.061(5) 0.017(5) 0.009(4) 0.005(4)
C57' 0.035(5) 0.046(5) 0.058(5) 0.015(5) 0.011(4) 0.007(4)
C58' 0.044(5) 0.050(5) 0.059(5) 0.025(4) 0.011(4) 0.000(4)
C59' 0.039(5) 0.053(5) 0.068(6) 0.030(5) 0.012(5) 0.002(5)
C60' 0.035(5) 0.051(6) 0.070(6) 0.023(5) 0.010(5) 0.005(4)
C61' 0.037(5) 0.050(5) 0.068(6) 0.023(5) 0.009(5) 0.003(4)
C62 0.032(4) 0.033(4) 0.072(6) 0.016(4) 0.020(4) 0.008(3)
C63 0.032(3) 0.042(4) 0.078(7) 0.017(4) 0.012(4) 0.012(3)
C64 0.039(4) 0.052(4) 0.080(7) 0.017(5) 0.017(5) 0.011(3)
C65 0.033(4) 0.051(4) 0.081(7) 0.016(5) 0.014(5) 0.013(3)
C66 0.033(5) 0.050(4) 0.073(6) 0.016(4) 0.018(5) 0.010(4)
C67 0.034(5) 0.045(4) 0.079(7) 0.012(4) 0.015(5) 0.015(4)
C62' 0.031(4) 0.033(4) 0.071(7) 0.014(4) 0.011(4) 0.012(3)
C63' 0.036(4) 0.045(4) 0.073(7) 0.019(4) 0.010(5) 0.009(3)
C64' 0.034(4) 0.053(4) 0.077(7) 0.018(5) 0.008(5) 0.015(3)
C65' 0.037(5) 0.050(4) 0.086(7) 0.013(5) 0.015(5) 0.011(4)
C66' 0.036(5) 0.055(4) 0.085(7) 0.011(5) 0.015(4) 0.017(4)
C67' 0.034(4) 0.040(4) 0.074(6) 0.015(4) 0.014(4) 0.017(3)
C68 0.0269(14) 0.0280(15) 0.0402(16) 0.0072(12) 0.0074(12) 0.0029(11)
C69 0.0326(15) 0.0288(15) 0.0380(16) 0.0061(12) 0.0069(12) 0.0032(12)
C70 0.0353(16) 0.0336(16) 0.0362(16) 0.0006(13) 0.0044(13) 0.0003(13)
C71 0.0279(15) 0.0363(17) 0.0435(18) 0.0053(14) 0.0004(13) 0.0017(13)
C72 0.0253(14) 0.0364(17) 0.0489(19) 0.0072(14) 0.0030(13) 0.0045(12)
C73 0.0258(14) 0.0289(15) 0.0423(17) 0.0048(13) 0.0069(12) 0.0025(11)
C74 0.0258(14) 0.0295(15) 0.0409(16) -0.0001(12) 0.0060(12) -0.0007(12)
C75 0.0328(16) 0.0336(16) 0.0426(17) 0.0001(13) 0.0068(13) 0.0035(13)
C76 0.0370(17) 0.0349(17) 0.058(2) -0.0005(15) 0.0058(15) 0.0107(14)
C77 0.0336(17) 0.044(2) 0.068(2) -0.0028(17) 0.0151(16) 0.0093(15)
C78 0.046(2) 0.0412(19) 0.063(2) 0.0062(17) 0.0245(17) 0.0088(16)
C79 0.0393(17) 0.0317(16) 0.0464(18) 0.0044(14) 0.0122(14) 0.0073(13)
C80 0.0353(18) 0.0395(19) 0.055(2) 0.0048(16) -0.0019(15) 0.0013(14)
C81 0.0379(19) 0.053(2) 0.059(2) -0.0078(18) 0.0007(16) 0.0088(16)
C82 0.051(2) 0.072(3) 0.064(3) -0.016(2) -0.009(2) 0.006(2)
C83 0.078(3) 0.076(3) 0.070(3) 0.000(3) -0.033(2) 0.013(3)
C84 0.095(4) 0.051(3) 0.102(4) 0.000(3) -0.051(3) 0.021(3)
C85 0.069(3) 0.041(2) 0.081(3) 0.002(2) -0.029(2) 0.012(2)
C86 0.0255(14) 0.0375(17) 0.0446(18) 0.0068(14) 0.0058(12) 0.0090(12)
C87 0.0345(17) 0.0408(19) 0.055(2) 0.0031(16) 0.0141(15) 0.0052(14)
C88 0.0408(19) 0.046(2) 0.064(2) 0.0066(17) 0.0228(16) 0.0111(15)
C89 0.046(2) 0.052(2) 0.061(2) 0.0064(18) 0.0221(17) 0.0199(17)
C90 0.0386(19) 0.0381(19) 0.066(2) -0.0026(17) 0.0109(16) 0.0081(15)
C91 0.0308(16) 0.0374(17) 0.055(2) 0.0033(15) 0.0131(14) 0.0083(13)
N1 0.0295(13) 0.0461(16) 0.0350(14) 0.0093(12) 0.0065(11) 0.0019(11)
N2 0.0288(13) 0.0417(15) 0.0307(13) 0.0020(11) 0.0069(10) 0.0021(11)
N3 0.0237(11) 0.0290(13) 0.0349(13) 0.0023(10) 0.0087(10) 0.0042(10)
N4 0.0288(13) 0.0321(13) 0.0342(13) 0.0053(10) 0.0072(10) 0.0061(10)
C1S 0.178(13) 0.173(12) 0.182(13) 0.071(11) -0.059(9) -0.076(12)
C2S 0.145(10) 0.182(10) 0.205(10) 0.053(8) -0.104(8) -0.022(9)
C3S 0.160(10) 0.207(10) 0.253(10) 0.016(8) -0.063(8) 0.026(10)
C4S 0.160(11) 0.234(11) 0.277(10) -0.017(9) -0.066(9) 0.037(10)
C5S 0.090(10) 0.269(15) 0.250(14) 0.006(12) -0.024(10) 0.048(10)
C1S' 0.102(10) 0.311(18) 0.215(13) -0.018(13) 0.029(9) 0.089(12)
C2S' 0.136(10) 0.233(12) 0.265(10) -0.029(10) -0.054(9) 0.031(10)
C3S' 0.138(10) 0.222(10) 0.255(10) -0.011(8) -0.063(8) 0.031(10)
C4S' 0.171(11) 0.210(10) 0.243(10) 0.029(8) -0.071(9) -0.002(11)
C5S' 0.186(15) 0.151(12) 0.221(14) 0.097(11) -0.079(10) -0.033(12)

loop_
_atom_type_symbol
_atom_type_description
_atom_type_scat_dispersion_real
_atom_type_scat_dispersion_imag
_atom_type_scat_source
C C 0.0181 0.0091 'International Tables Vol C Tables 4.2.6.8 and 6.1.1.4'
H H 0.0000 0.0000 'International Tables Vol C Tables 4.2.6.8 and 6.1.1.4'
N N 0.0311 0.0180 'International Tables Vol C Tables 4.2.6.8 and 6.1.1.4'
O O 0.0492 0.0322 'International Tables Vol C Tables 4.2.6.8 and 6.1.1.4'
Fe Fe -1.1336 3.1974 'International Tables Vol C Tables 4.2.6.8 and 6.1.1.4'

loop_
_geom_angle_atom_site_label_1
_geom_angle_atom_site_label_2
_geom_angle_atom_site_label_3
_geom_angle
O1 Fe1 N1 100.98(15)
O1 Fe1 N4 101.21(14)
N1 Fe1 N4 80.41(12)
O1 Fe1 N2 99.52(14)
N1 Fe1 N2 89.26(12)
N4 Fe1 N2 158.25(15)
O1 Fe1 N3 102.53(14)
N1 Fe1 N3 155.53(15)
N4 Fe1 N3 88.46(11)
N2 Fe1 N3 93.44(11)
Fe1 O1 H1 109.5
N1 Fe1' O1' 93.5(4)
N1 Fe1' N2 90.9(2)
O1' Fe1' N2 96.2(4)
N1 Fe1' N3 163.7(3)
O1' Fe1' N3 100.8(4)
N2 Fe1' N3 95.2(2)
N1 Fe1' N4 80.88(19)
O1' Fe1' N4 99.9(4)
N2 Fe1' N4 162.4(3)
N3 Fe1' N4 88.96(19)
Fe1' O1' H1' 109.5
N1 C1 C19 112.1(3)
N1 C1 C2 108.8(3)
C19 C1 C2 139.1(3)
C3 C2 C1 106.7(3)
C3 C2 H2 126.6
C1 C2 H2 126.6
C2 C3 C4 108.1(3)
C2 C3 H3 125.9
C4 C3 H3 125.9
N1 C4 C5 120.5(3)
N1 C4 C3 107.0(3)
C5 C4 C3 132.5(3)
C4 C5 C6 122.4(3)
C4 C5 C20 120.7(3)
C6 C5 C20 116.9(3)
N2 C6 C5 125.5(3)
N2 C6 C7 108.4(3)
C5 C6 C7 126.1(3)
C8 C7 C6 108.2(3)
C8 C7 H7 125.9
C6 C7 H7 125.9
C7 C8 C9 107.2(3)
C7 C8 H8 126.4
C9 C8 H8 126.4
N2 C9 C10 123.8(3)
N2 C9 C8 109.1(3)
C10 C9 C8 127.0(3)
C9 C10 C11 124.6(3)
C9 C10 C44 119.4(3)
C11 C10 C44 116.0(3)
N3 C11 C10 123.8(3)
N3 C11 C12 109.1(2)
C10 C11 C12 127.1(3)
C13 C12 C11 107.4(3)
C13 C12 H12 126.3
C11 C12 H12 126.3
C12 C13 C14 108.2(2)
C12 C13 H13 125.9
C14 C13 H13 125.9
N3 C14 C15 125.3(3)
N3 C14 C13 108.5(2)
C15 C14 C13 126.1(2)
C16 C15 C14 122.2(3)
C16 C15 C68 120.7(3)
C14 C15 C68 116.9(3)
N4 C16 C15 120.1(3)
N4 C16 C17 107.5(3)
C15 C16 C17 132.3(3)
C18 C17 C16 107.7(3)
C18 C17 H17 126.2
C16 C17 H17 126.2
C17 C18 C19 107.0(3)
C17 C18 H18 126.5
C19 C18 H18 126.5
N4 C19 C18 109.1(3)
N4 C19 C1 110.9(3)
C18 C19 C1 140.1(3)
C25 C20 C21 119.8(3)
C25 C20 C5 121.4(3)
C21 C20 C5 118.5(3)
C22 C21 C20 119.6(4)
C22 C21 C26 120.2(6)
C20 C21 C26 120.1(6)
C22 C21 C26' 115.7(9)
C20 C21 C26' 124.7(9)
C21 C22 C23 121.4(4)
C21 C22 H22 119.3
C23 C22 H22 119.3
C22 C23 C24 118.5(3)
C22 C23 C32 121.8(3)
C24 C23 C32 119.7(3)
C25 C24 C23 121.9(4)
C25 C24 H24 119.0
C23 C24 H24 119.0
C24 C25 C20 118.7(3)
C24 C25 C38 118.8(3)
C20 C25 C38 122.5(3)
C31 C26 C27 119.9(8)
C31 C26 C21 121.0(12)
C27 C26 C21 119.1(12)
C28 C27 C26 118.6(9)
C28 C27 H27 120.7
C26 C27 H27 120.7
C29 C28 C27 121.1(9)
C29 C28 H28 119.5
C27 C28 H28 119.5
C30 C29 C28 120.3(8)
C30 C29 H29 119.8
C28 C29 H29 119.8
C29 C30 C31 118.8(9)
C29 C30 H30 120.6
C31 C30 H30 120.6
C26 C31 C30 121.3(8)
C26 C31 H31 119.3
C30 C31 H31 119.3
C27' C26' C31' 116.1(12)
C27' C26' C21 124(2)
C31' C26' C21 120.1(19)
C26' C27' C28' 122.7(14)
C26' C27' H27' 118.6
C28' C27' H27' 118.6
C29' C28' C27' 119.7(14)
C29' C28' H28' 120.2
C27' C28' H28' 120.2
C28' C29' C30' 118.9(14)
C28' C29' H29' 120.5
C30' C29' H29' 120.5
C31' C30' C29' 121.0(15)
C31' C30' H30' 119.5
C29' C30' H30' 119.5
C30' C31' C26' 121.6(14)
C30' C31' H31' 119.2
C26' C31' H31' 119.2
C37 C32 C33 118.6(3)
C37 C32 C23 121.6(3)
C33 C32 C23 119.8(3)
C34 C33 C32 120.2(4)
C34 C33 H33 119.9
C32 C33 H33 119.9
C35 C34 C33 120.4(4)
C35 C34 H34 119.8
C33 C34 H34 119.8
C34 C35 C36 120.4(3)
C34 C35 H35 119.8
C36 C35 H35 119.8
C35 C36 C37 119.9(4)
C35 C36 H36 120.1
C37 C36 H36 120.1
C32 C37 C36 120.6(4)
C32 C37 H37 119.7
C36 C37 H37 119.7
C43 C38 C39 118.4(4)
C43 C38 C25 122.0(4)
C39 C38 C25 119.6(3)
C38 C39 C40 121.4(4)
C38 C39 H39 119.3
C40 C39 H39 119.3
C41 C40 C39 118.3(5)
C41 C40 H40 120.9
C39 C40 H40 120.9
C42 C41 C40 121.4(5)
C42 C41 H41 119.3
C40 C41 H41 119.3
C41 C42 C43 119.9(5)
C41 C42 H42 120.1
C43 C42 H42 120.1
C38 C43 C42 120.5(5)
C38 C43 H43 119.7
C42 C43 H43 119.7
C45 C44 C49 119.0(3)
C45 C44 C10 122.2(3)
C49 C44 C10 118.7(3)
C46 C45 C44 119.2(3)
C46 C45 C50 117.2(3)
C44 C45 C50 123.6(3)
C47 C46 C45 122.3(3)
C47 C46 H46 118.8
C45 C46 H46 118.8
C46 C47 C48 117.6(3)
C46 C47 C56' 134.5(6)
C48 C47 C56' 106.4(7)
C46 C47 C56 118.2(4)
C48 C47 C56 124.0(4)
C49 C48 C47 122.0(3)
C49 C48 H48 119.0
C47 C48 H48 119.0
C48 C49 C44 119.5(3)
C48 C49 C62 114.8(8)
C44 C49 C62 125.6(8)
C48 C49 C62' 121.7(8)
C44 C49 C62' 118.6(8)
C55 C50 C51 118.2(3)
C55 C50 C45 118.4(3)
C51 C50 C45 123.4(3)
C52 C51 C50 120.9(3)
C52 C51 H51 119.6
C50 C51 H51 119.6
C51 C52 C53 120.2(3)
C51 C52 H52 119.9
C53 C52 H52 119.9
C52 C53 C54 120.2(4)
C52 C53 H53 119.9
C54 C53 H53 119.9
C53 C54 C55 119.5(3)
C53 C54 H54 120.2
C55 C54 H54 120.2
C54 C55 C50 121.1(3)
C54 C55 H55 119.5
C50 C55 H55 119.5
C57 C56 C61 118.7(5)
C57 C56 C47 124.3(5)
C61 C56 C47 117.0(5)
C56 C57 C58 120.5(6)
C56 C57 H57 119.8
C58 C57 H57 119.8
C59 C58 C57 119.8(6)
C59 C58 H58 120.1
C57 C58 H58 120.1
C60 C59 C58 119.9(6)
C60 C59 H59 120.0
C58 C59 H59 120.0
C59 C60 C61 120.6(7)
C59 C60 H60 119.7
C61 C60 H60 119.7
C56 C61 C60 120.4(6)
C56 C61 H61 119.8
C60 C61 H61 119.8
C57' C56' C61' 121.5(11)
C57' C56' C47 107.2(12)
C61' C56' C47 131.3(13)
C56' C57' C58' 118.9(15)
C56' C57' H57' 120.6
C58' C57' H57' 120.6
C59' C58' C57' 120.7(16)
C59' C58' H58' 119.7
C57' C58' H58' 119.7
C58' C59' C60' 119.3(14)
C58' C59' H59' 120.4
C60' C59' H59' 120.4
C59' C60' C61' 122.1(15)
C59' C60' H60' 118.9
C61' C60' H60' 118.9
C60' C61' C56' 117.6(14)
C60' C61' H61' 121.2
C56' C61' H61' 121.2
C67 C62 C63 120.9(9)
C67 C62 C49 117.6(12)
C63 C62 C49 121.5(12)
C62 C63 C64 119.3(10)
C62 C63 H63 120.3
C64 C63 H63 120.3
C65 C64 C63 118.9(9)
C65 C64 H64 120.6
C63 C64 H64 120.6
C64 C65 C66 123.7(9)
C64 C65 H65 118.1
C66 C65 H65 118.1
C67 C66 C65 115.6(9)
C67 C66 H66 122.2
C65 C66 H66 122.2
C62 C67 C66 121.5(9)
C62 C67 H67 119.2
C66 C67 H67 119.2
C63' C62' C67' 118.8(9)
C63' C62' C49 118.4(13)
C67' C62' C49 122.5(12)
C62' C63' C64' 121.8(10)
C62' C63' H63' 119.1
C64' C63' H63' 119.1
C65' C64' C63' 118.3(9)
C65' C64' H64' 120.8
C63' C64' H64' 120.8
C64' C65' C66' 122.7(10)
C64' C65' H65' 118.6
C66' C65' H65' 118.6
C67' C66' C65' 116.5(10)
C67' C66' H66' 121.7
C65' C66' H66' 121.7
C62' C67' C66' 121.8(10)
C62' C67' H67' 119.1
C66' C67' H67' 119.1
C73 C68 C69 119.7(3)
C73 C68 C15 119.8(3)
C69 C68 C15 120.3(3)
C70 C69 C68 118.6(3)
C70 C69 C74 116.9(3)
C68 C69 C74 124.4(3)
C71 C70 C69 122.4(3)
C71 C70 H70 118.8
C69 C70 H70 118.8
C70 C71 C72 117.9(3)
C70 C71 C80 119.9(3)
C72 C71 C80 122.1(3)
C71 C72 C73 122.1(3)
C71 C72 H72 118.9
C73 C72 H72 118.9
C68 C73 C72 119.1(3)
C68 C73 C86 123.1(3)
C72 C73 C86 117.8(3)
C75 C74 C79 118.0(3)
C75 C74 C69 122.3(3)
C79 C74 C69 119.4(3)
C76 C75 C74 120.3(3)
C76 C75 H75 119.8
C74 C75 H75 119.8
C77 C76 C75 120.3(3)
C77 C76 H76 119.8
C75 C76 H76 119.8
C78 C77 C76 120.2(3)
C78 C77 H77 119.9
C76 C77 H77 119.9
C79 C78 C77 119.4(3)
C79 C78 H78 120.3
C77 C78 H78 120.3
C78 C79 C74 121.7(3)
C78 C79 H79 119.2
C74 C79 H79 119.2
C81 C80 C85 118.6(3)
C81 C80 C71 121.6(4)
C85 C80 C71 119.8(3)
C80 C81 C82 120.5(4)
C80 C81 H81 119.8
C82 C81 H81 119.8
C83 C82 C81 120.1(4)
C83 C82 H82 119.9
C81 C82 H82 119.9
C84 C83 C82 120.0(4)
C84 C83 H83 120.0
C82 C83 H83 120.0
C83 C84 C85 119.7(5)
C83 C84 H84 120.1
C85 C84 H84 120.1
C84 C85 C80 121.1(4)
C84 C85 H85 119.5
C80 C85 H85 119.5
C91 C86 C87 117.4(3)
C91 C86 C73 123.1(3)
C87 C86 C73 119.4(3)
C88 C87 C86 121.9(3)
C88 C87 H87 119.0
C86 C87 H87 119.0
C89 C88 C87 119.8(3)
C89 C88 H88 120.1
C87 C88 H88 120.1
C88 C89 C90 119.6(3)
C88 C89 H89 120.2
C90 C89 H89 120.2
C91 C90 C89 120.8(3)
C91 C90 H90 119.6
C89 C90 H90 119.6
C90 C91 C86 120.5(3)
C90 C91 H91 119.8
C86 C91 H91 119.8
C1 N1 C4 109.4(3)
C1 N1 Fe1' 117.8(2)
C4 N1 Fe1' 131.8(2)
C1 N1 Fe1 116.8(2)
C4 N1 Fe1 132.6(2)
C9 N2 C6 107.0(3)
C9 N2 Fe1' 126.0(2)
C6 N2 Fe1' 126.4(3)
C9 N2 Fe1 124.8(2)
C6 N2 Fe1 126.2(2)
C14 N3 C11 106.8(2)
C14 N3 Fe1' 127.5(2)
C11 N3 Fe1' 124.8(2)
C14 N3 Fe1 126.80(19)
C11 N3 Fe1 125.10(19)
C19 N4 C16 108.7(2)
C19 N4 Fe1 116.7(2)
C16 N4 Fe1 132.0(2)
C19 N4 Fe1' 117.1(2)
C16 N4 Fe1' 134.0(2)
C2S C1S H1S1 109.5
C2S C1S H1S2 109.5
H1S1 C1S H1S2 109.5
C2S C1S H1S3 109.5
H1S1 C1S H1S3 109.5
H1S2 C1S H1S3 109.5
C1S C2S C3S 118.9(16)
C1S C2S H2S1 107.6
C3S C2S H2S1 107.6
C1S C2S H2S2 107.6
C3S C2S H2S2 107.6
H2S1 C2S H2S2 107.0
C4S C3S C2S 145.1(17)
C4S C3S H3S1 100.6
C2S C3S H3S1 100.6
C4S C3S H3S2 100.6
C2S C3S H3S2 100.6
H3S1 C3S H3S2 104.3
C5S C4S C3S 136.2(16)
C5S C4S H4S1 103.1
C3S C4S H4S1 103.1
C5S C4S H4S2 103.1
C3S C4S H4S2 103.1
H4S1 C4S H4S2 105.1
C4S C5S H5S1 109.5
C4S C5S H5S2 109.5
H5S1 C5S H5S2 109.5
C4S C5S H5S3 109.5
H5S1 C5S H5S3 109.5
H5S2 C5S H5S3 109.5
C2S' C1S' H1S4 109.5
C2S' C1S' H1S5 109.5
H1S4 C1S' H1S5 109.5
C2S' C1S' H1S6 109.5
H1S4 C1S' H1S6 109.5
H1S5 C1S' H1S6 109.5
C1S' C2S' C3S' 117.2(17)
C1S' C2S' H2S3 108.0
C3S' C2S' H2S3 108.0
C1S' C2S' H2S4 108.0
C3S' C2S' H2S4 108.0
H2S3 C2S' H2S4 107.3
C2S' C3S' C4S' 139.7(18)
C2S' C3S' H3S3 102.1
C4S' C3S' H3S3 102.1
C2S' C3S' H3S4 102.1
C4S' C3S' H3S4 102.1
H3S3 C3S' H3S4 104.8
C5S' C4S' C3S' 162(2)
C5S' C4S' H4S3 95.6
C3S' C4S' H4S3 95.6
C5S' C4S' H4S4 95.6
C3S' C4S' H4S4 95.6
H4S3 C4S' H4S4 103.3
C4S' C5S' H5S4 109.5
C4S' C5S' H5S5 109.5
H5S4 C5S' H5S5 109.5
C4S' C5S' H5S6 109.5
H5S4 C5S' H5S6 109.5
H5S5 C5S' H5S6 109.5

loop_
_geom_bond_atom_site_label_1
_geom_bond_atom_site_label_2
_geom_bond_distance
Fe1 O1 1.857(3)
Fe1 N1 1.876(3)
Fe1 N4 1.882(3)
Fe1 N2 1.902(3)
Fe1 N3 1.905(3)
O1 H1 0.8400
Fe1' N1 1.851(5)
Fe1' O1' 1.852(10)
Fe1' N2 1.872(4)
Fe1' N3 1.882(5)
Fe1' N4 1.888(4)
O1' H1' 0.8400
C1 N1 1.358(4)
C1 C19 1.429(4)
C1 C2 1.431(4)
C2 C3 1.374(4)
C2 H2 0.9500
C3 C4 1.439(5)
C3 H3 0.9500
C4 N1 1.378(4)
C4 C5 1.389(5)
C5 C6 1.408(5)
C5 C20 1.501(4)
C6 N2 1.385(4)
C6 C7 1.427(4)
C7 C8 1.355(4)
C7 H7 0.9500
C8 C9 1.428(4)
C8 H8 0.9500
C9 N2 1.381(4)
C9 C10 1.394(4)
C10 C11 1.400(4)
C10 C44 1.496(4)
C11 N3 1.389(4)
C11 C12 1.422(4)
C12 C13 1.359(4)
C12 H12 0.9500
C13 C14 1.426(4)
C13 H13 0.9500
C14 N3 1.387(3)
C14 C15 1.415(4)
C15 C16 1.385(4)
C15 C68 1.505(4)
C16 N4 1.375(3)
C16 C17 1.431(4)
C17 C18 1.377(4)
C17 H17 0.9500
C18 C19 1.414(4)
C18 H18 0.9500
C19 N4 1.365(4)
C20 C25 1.405(5)
C20 C21 1.411(5)
C21 C22 1.381(4)
C21 C26 1.479(7)
C21 C26' 1.486(9)
C22 C23 1.390(5)
C22 H22 0.9500
C23 C24 1.394(5)
C23 C32 1.493(4)
C24 C25 1.390(4)
C24 H24 0.9500
C25 C38 1.469(5)
C26 C31 1.398(11)
C26 C27 1.402(10)
C27 C28 1.401(10)
C27 H27 0.9500
C28 C29 1.400(11)
C28 H28 0.9500
C29 C30 1.386(10)
C29 H29 0.9500
C30 C31 1.399(10)
C30 H30 0.9500
C31 H31 0.9500
C26' C27' 1.405(15)
C26' C31' 1.421(15)
C27' C28' 1.408(15)
C27' H27' 0.9500
C28' C29' 1.395(15)
C28' H28' 0.9500
C29' C30' 1.401(14)
C29' H29' 0.9500
C30' C31' 1.391(15)
C30' H30' 0.9500
C31' H31' 0.9500
C32 C37 1.382(5)
C32 C33 1.400(5)
C33 C34 1.387(5)
C33 H33 0.9500
C34 C35 1.366(5)
C34 H34 0.9500
C35 C36 1.371(6)
C35 H35 0.9500
C36 C37 1.397(5)
C36 H36 0.9500
C37 H37 0.9500
C38 C43 1.388(5)
C38 C39 1.389(5)
C39 C40 1.406(6)
C39 H39 0.9500
C40 C41 1.378(7)
C40 H40 0.9500
C41 C42 1.368(7)
C41 H41 0.9500
C42 C43 1.397(6)
C42 H42 0.9500
C43 H43 0.9500
C44 C45 1.405(4)
C44 C49 1.412(5)
C45 C46 1.400(4)
C45 C50 1.488(4)
C46 C47 1.378(5)
C46 H46 0.9500
C47 C48 1.404(5)
C47 C56' 1.508(10)
C47 C56 1.510(5)
C48 C49 1.383(5)
C48 H48 0.9500
C49 C62 1.505(8)
C49 C62' 1.507(8)
C50 C55 1.390(4)
C50 C51 1.394(4)
C51 C52 1.376(5)
C51 H51 0.9500
C52 C53 1.377(5)
C52 H52 0.9500
C53 C54 1.381(5)
C53 H53 0.9500
C54 C55 1.386(5)
C54 H54 0.9500
C55 H55 0.9500
C56 C57 1.388(7)
C56 C61 1.391(7)
C57 C58 1.402(7)
C57 H57 0.9500
C58 C59 1.387(9)
C58 H58 0.9500
C59 C60 1.365(9)
C59 H59 0.9500
C60 C61 1.394(7)
C60 H60 0.9500
C61 H61 0.9500
C56' C57' 1.388(16)
C56' C61' 1.416(16)
C57' C58' 1.410(16)
C57' H57' 0.9500
C58' C59' 1.39(2)
C58' H58' 0.9500
C59' C60' 1.390(19)
C59' H59' 0.9500
C60' C61' 1.394(15)
C60' H60' 0.9500
C61' H61' 0.9500
C62 C67 1.382(11)
C62 C63 1.393(11)
C63 C64 1.399(12)
C63 H63 0.9500
C64 C65 1.373(11)
C64 H64 0.9500
C65 C66 1.413(10)
C65 H65 0.9500
C66 C67 1.410(11)
C66 H66 0.9500
C67 H67 0.9500
C62' C63' 1.391(12)
C62' C67' 1.398(12)
C63' C64' 1.394(12)
C63' H63' 0.9500
C64' C65' 1.382(11)
C64' H64' 0.9500
C65' C66' 1.422(11)
C65' H65' 0.9500
C66' C67' 1.409(12)
C66' H66' 0.9500
C67' H67' 0.9500
C68 C73 1.403(4)
C68 C69 1.416(4)
C69 C70 1.404(4)
C69 C74 1.481(4)
C70 C71 1.381(5)
C70 H70 0.9500
C71 C72 1.390(4)
C71 C80 1.486(4)
C72 C73 1.403(4)
C72 H72 0.9500
C73 C86 1.474(4)
C74 C75 1.400(4)
C74 C79 1.400(4)
C75 C76 1.387(4)
C75 H75 0.9500
C76 C77 1.386(5)
C76 H76 0.9500
C77 C78 1.383(5)
C77 H77 0.9500
C78 C79 1.380(5)
C78 H78 0.9500
C79 H79 0.9500
C80 C81 1.383(5)
C80 C85 1.397(5)
C81 C82 1.395(5)
C81 H81 0.9500
C82 C83 1.392(6)
C82 H82 0.9500
C83 C84 1.373(6)
C83 H83 0.9500
C84 C85 1.392(5)
C84 H84 0.9500
C85 H85 0.9500
C86 C91 1.395(4)
C86 C87 1.408(4)
C87 C88 1.376(5)
C87 H87 0.9500
C88 C89 1.374(5)
C88 H88 0.9500
C89 C90 1.391(5)
C89 H89 0.9500
C90 C91 1.386(5)
C90 H90 0.9500
C91 H91 0.9500
C1S C2S 1.634(10)
C1S H1S1 0.9800
C1S H1S2 0.9800
C1S H1S3 0.9800
C2S C3S 1.697(11)
C2S H2S1 0.9900
C2S H2S2 0.9900
C3S C4S 1.693(10)
C3S H3S1 0.9900
C3S H3S2 0.9900
C4S C5S 1.643(11)
C4S H4S1 0.9900
C4S H4S2 0.9900
C5S H5S1 0.9800
C5S H5S2 0.9800
C5S H5S3 0.9800
C1S' C2S' 1.637(11)
C1S' H1S4 0.9800
C1S' H1S5 0.9800
C1S' H1S6 0.9800
C2S' C3S' 1.689(11)
C2S' H2S3 0.9900
C2S' H2S4 0.9900
C3S' C4S' 1.696(10)
C3S' H3S3 0.9900
C3S' H3S4 0.9900
C4S' C5S' 1.631(10)
C4S' H4S3 0.9900
C4S' H4S4 0.9900
C5S' H5S4 0.9800
C5S' H5S5 0.9800
C5S' H5S6 0.9800

loop_
_geom_torsion_atom_site_label_1
_geom_torsion_atom_site_label_2
_geom_torsion_atom_site_label_3
_geom_torsion_atom_site_label_4
_geom_torsion
N1 C1 C2 C3 -1.1(4)
C19 C1 C2 C3 -179.7(4)
C1 C2 C3 C4 0.4(5)
C2 C3 C4 N1 0.4(5)
C2 C3 C4 C5 -178.8(4)
N1 C4 C5 C6 0.9(6)
C3 C4 C5 C6 180.0(4)
N1 C4 C5 C20 178.5(3)
C3 C4 C5 C20 -2.4(7)
C4 C5 C6 N2 1.6(6)
C20 C5 C6 N2 -176.1(3)
C4 C5 C6 C7 -178.5(4)
C20 C5 C6 C7 3.8(6)
N2 C6 C7 C8 -0.7(5)
C5 C6 C7 C8 179.5(4)
C6 C7 C8 C9 1.2(5)
C7 C8 C9 N2 -1.4(4)
C7 C8 C9 C10 177.3(4)
N2 C9 C10 C11 0.5(6)
C8 C9 C10 C11 -178.1(3)
N2 C9 C10 C44 -176.7(3)
C8 C9 C10 C44 4.7(6)
C9 C10 C11 N3 -5.0(5)
C44 C10 C11 N3 172.3(3)
C9 C10 C11 C12 177.9(3)
C44 C10 C11 C12 -4.8(5)
N3 C11 C12 C13 -1.0(4)
C10 C11 C12 C13 176.5(3)
C11 C12 C13 C14 0.2(4)
C12 C13 C14 N3 0.7(4)
C12 C13 C14 C15 -175.6(3)
N3 C14 C15 C16 4.9(5)
C13 C14 C15 C16 -179.4(3)
N3 C14 C15 C68 -170.1(3)
C13 C14 C15 C68 5.6(5)
C14 C15 C16 N4 1.3(5)
C68 C15 C16 N4 176.1(3)
C14 C15 C16 C17 179.0(3)
C68 C15 C16 C17 -6.2(6)
N4 C16 C17 C18 0.6(4)
C15 C16 C17 C18 -177.3(3)
C16 C17 C18 C19 -0.4(4)
C17 C18 C19 N4 0.1(4)
C17 C18 C19 C1 -177.6(4)
N1 C1 C19 N4 -2.5(4)
C2 C1 C19 N4 176.0(4)
N1 C1 C19 C18 175.1(4)
C2 C1 C19 C18 -6.3(9)
C4 C5 C20 C25 115.4(4)
C6 C5 C20 C25 -66.8(5)
C4 C5 C20 C21 -70.7(5)
C6 C5 C20 C21 107.1(4)
C25 C20 C21 C22 -0.5(5)
C5 C20 C21 C22 -174.5(3)
C25 C20 C21 C26 175.4(9)
C5 C20 C21 C26 1.4(10)
C25 C20 C21 C26' -179.5(14)
C5 C20 C21 C26' 6.5(14)
C20 C21 C22 C23 2.1(6)
C26 C21 C22 C23 -173.8(9)
C26' C21 C22 C23 -178.8(12)
C21 C22 C23 C24 -2.7(6)
C21 C22 C23 C32 175.9(3)
C22 C23 C24 C25 1.8(5)
C32 C23 C24 C25 -176.8(3)
C23 C24 C25 C20 -0.3(5)
C23 C24 C25 C38 177.5(3)
C21 C20 C25 C24 -0.3(5)
C5 C20 C25 C24 173.5(3)
C21 C20 C25 C38 -178.1(3)
C5 C20 C25 C38 -4.2(5)
C22 C21 C26 C31 -65.3(9)
C20 C21 C26 C31 118.8(7)
C22 C21 C26 C27 114.2(7)
C20 C21 C26 C27 -61.8(9)
C31 C26 C27 C28 -0.13(16)
C21 C26 C27 C28 -179.6(9)
C26 C27 C28 C29 -0.11(17)
C27 C28 C29 C30 0.3(4)
C28 C29 C30 C31 -0.2(5)
C27 C26 C31 C30 0.2(4)
C21 C26 C31 C30 179.6(9)
C29 C30 C31 C26 0.0(5)
C22 C21 C26' C27' 122.0(11)
C20 C21 C26' C27' -59.0(16)
C22 C21 C26' C31' -59.5(12)
C20 C21 C26' C31' 119.5(10)
C31' C26' C27' C28' -0.09(16)
C21 C26' C27' C28' 178.4(15)
C26' C27' C28' C29' -0.06(18)
C27' C28' C29' C30' 0.1(4)
C28' C29' C30' C31' -0.1(5)
C29' C30' C31' C26' -0.1(5)
C27' C26' C31' C30' 0.2(4)
C21 C26' C31' C30' -178.4(15)
C22 C23 C32 C37 137.5(4)
C24 C23 C32 C37 -43.8(6)
C22 C23 C32 C33 -45.0(6)
C24 C23 C32 C33 133.6(4)
C37 C32 C33 C34 0.7(7)
C23 C32 C33 C34 -176.8(4)
C32 C33 C34 C35 0.2(7)
C33 C34 C35 C36 -1.6(8)
C34 C35 C36 C37 1.9(8)
C33 C32 C37 C36 -0.3(7)
C23 C32 C37 C36 177.2(4)
C35 C36 C37 C32 -1.0(7)
C24 C25 C38 C43 134.0(4)
C20 C25 C38 C43 -48.3(5)
C24 C25 C38 C39 -46.4(5)
C20 C25 C38 C39 131.3(4)
C43 C38 C39 C40 0.5(6)
C25 C38 C39 C40 -179.1(4)
C38 C39 C40 C41 0.2(7)
C39 C40 C41 C42 -0.8(8)
C40 C41 C42 C43 0.6(9)
C39 C38 C43 C42 -0.7(6)
C25 C38 C43 C42 178.9(4)
C41 C42 C43 C38 0.2(7)
C9 C10 C44 C45 -68.0(4)
C11 C10 C44 C45 114.6(3)
C9 C10 C44 C49 114.7(4)
C11 C10 C44 C49 -62.7(4)
C49 C44 C45 C46 4.6(5)
C10 C44 C45 C46 -172.7(3)
C49 C44 C45 C50 -174.5(3)
C10 C44 C45 C50 8.2(5)
C44 C45 C46 C47 1.3(5)
C50 C45 C46 C47 -179.6(3)
C45 C46 C47 C48 -5.1(5)
C45 C46 C47 C56' -168.3(10)
C45 C46 C47 C56 169.9(3)
C46 C47 C48 C49 3.0(6)
C56' C47 C48 C49 170.6(7)
C56 C47 C48 C49 -171.7(4)
C47 C48 C49 C44 2.7(5)
C47 C48 C49 C62 179.6(8)
C47 C48 C49 C62' -171.7(9)
C45 C44 C49 C48 -6.6(5)
C10 C44 C49 C48 170.8(3)
C45 C44 C49 C62 176.9(9)
C10 C44 C49 C62 -5.7(10)
C45 C44 C49 C62' 168.0(8)
C10 C44 C49 C62' -14.6(9)
C46 C45 C50 C55 -48.6(4)
C44 C45 C50 C55 130.5(3)
C46 C45 C50 C51 131.5(3)
C44 C45 C50 C51 -49.4(5)
C55 C50 C51 C52 0.1(5)
C45 C50 C51 C52 180.0(3)
C50 C51 C52 C53 0.1(5)
C51 C52 C53 C54 -0.5(5)
C52 C53 C54 C55 0.8(5)
C53 C54 C55 C50 -0.6(5)
C51 C50 C55 C54 0.2(5)
C45 C50 C55 C54 -179.7(3)
C46 C47 C56 C57 -35.4(5)
C48 C47 C56 C57 139.2(4)
C46 C47 C56 C61 147.0(3)
C48 C47 C56 C61 -38.3(5)
C61 C56 C57 C58 0.01(16)
C47 C56 C57 C58 -177.5(4)
C56 C57 C58 C59 0.08(16)
C57 C58 C59 C60 -0.2(3)
C58 C59 C60 C61 0.3(5)
C57 C56 C61 C60 0.0(3)
C47 C56 C61 C60 177.7(4)
C59 C60 C61 C56 -0.2(5)
C46 C47 C56' C57' -57.0(10)
C48 C47 C56' C57' 138.5(5)
C46 C47 C56' C61' 125.2(9)
C48 C47 C56' C61' -39.4(9)
C61' C56' C57' C58' -0.01(17)
C47 C56' C57' C58' -178.1(9)
C56' C57' C58' C59' -0.01(18)
C57' C58' C59' C60' 0.0(4)
C58' C59' C60' C61' 0.0(5)
C59' C60' C61' C56' 0.0(5)
C57' C56' C61' C60' 0.0(4)
C47 C56' C61' C60' 177.6(11)
C48 C49 C62 C67 131.0(7)
C44 C49 C62 C67 -52.4(10)
C48 C49 C62 C63 -46.4(11)
C44 C49 C62 C63 130.3(7)
C67 C62 C63 C64 0.00(17)
C49 C62 C63 C64 177.3(12)
C62 C63 C64 C65 -0.08(17)
C63 C64 C65 C66 0.3(4)
C64 C65 C66 C67 -0.3(5)
C63 C62 C67 C66 -0.1(4)
C49 C62 C67 C66 -177.5(12)
C65 C66 C67 C62 0.2(5)
C48 C49 C62' C63' -46.3(11)
C44 C49 C62' C63' 139.2(6)
C48 C49 C62' C67' 127.6(8)
C44 C49 C62' C67' -46.8(10)
C67' C62' C63' C64' 0.01(17)
C49 C62' C63' C64' 174.2(12)
C62' C63' C64' C65' -0.03(17)
C63' C64' C65' C66' 0.1(4)
C64' C65' C66' C67' -0.2(5)
C63' C62' C67' C66' -0.1(4)
C49 C62' C67' C66' -174.0(13)
C65' C66' C67' C62' 0.1(5)
C16 C15 C68 C73 -72.5(4)
C14 C15 C68 C73 102.6(3)
C16 C15 C68 C69 111.9(3)
C14 C15 C68 C69 -73.0(4)
C73 C68 C69 C70 -2.1(4)
C15 C68 C69 C70 173.6(3)
C73 C68 C69 C74 178.3(3)
C15 C68 C69 C74 -6.1(5)
C68 C69 C70 C71 -0.1(5)
C74 C69 C70 C71 179.6(3)
C69 C70 C71 C72 2.0(5)
C69 C70 C71 C80 -176.2(3)
C70 C71 C72 C73 -2.0(5)
C80 C71 C72 C73 176.2(3)
C69 C68 C73 C72 2.1(4)
C15 C68 C73 C72 -173.5(3)
C69 C68 C73 C86 -178.7(3)
C15 C68 C73 C86 5.6(4)
C71 C72 C73 C68 -0.1(5)
C71 C72 C73 C86 -179.3(3)
C70 C69 C74 C75 130.6(3)
C68 C69 C74 C75 -49.7(4)
C70 C69 C74 C79 -43.6(4)
C68 C69 C74 C79 136.0(3)
C79 C74 C75 C76 0.4(4)
C69 C74 C75 C76 -173.9(3)
C74 C75 C76 C77 0.7(5)
C75 C76 C77 C78 -0.7(5)
C76 C77 C78 C79 -0.4(5)
C77 C78 C79 C74 1.6(5)
C75 C74 C79 C78 -1.5(4)
C69 C74 C79 C78 173.0(3)
C70 C71 C80 C81 -35.5(5)
C72 C71 C80 C81 146.3(4)
C70 C71 C80 C85 141.7(4)
C72 C71 C80 C85 -36.5(5)
C85 C80 C81 C82 0.3(6)
C71 C80 C81 C82 177.5(4)
C80 C81 C82 C83 -0.2(7)
C81 C82 C83 C84 0.8(9)
C82 C83 C84 C85 -1.4(9)
C83 C84 C85 C80 1.4(9)
C81 C80 C85 C84 -0.9(7)
C71 C80 C85 C84 -178.1(5)
C68 C73 C86 C91 -53.0(5)
C72 C73 C86 C91 126.2(3)
C68 C73 C86 C87 130.7(3)
C72 C73 C86 C87 -50.2(5)
C91 C86 C87 C88 -0.1(5)
C73 C86 C87 C88 176.4(3)
C86 C87 C88 C89 0.7(6)
C87 C88 C89 C90 -1.0(6)
C88 C89 C90 C91 0.7(6)
C89 C90 C91 C86 -0.1(6)
C87 C86 C91 C90 -0.2(5)
C73 C86 C91 C90 -176.6(3)
C19 C1 N1 C4 -179.6(3)
C2 C1 N1 C4 1.3(4)
C19 C1 N1 Fe1' 10.5(5)
C2 C1 N1 Fe1' -168.5(3)
C19 C1 N1 Fe1 -10.7(4)
C2 C1 N1 Fe1 170.2(2)
C5 C4 N1 C1 178.2(4)
C3 C4 N1 C1 -1.1(4)
C5 C4 N1 Fe1' -13.8(6)
C3 C4 N1 Fe1' 166.9(4)
C5 C4 N1 Fe1 11.7(6)
C3 C4 N1 Fe1 -167.6(3)
O1' Fe1' N1 C1 88.5(4)
N2 Fe1' N1 C1 -175.3(3)
N3 Fe1' N1 C1 -63.0(11)
N4 Fe1' N1 C1 -11.0(4)
O1' Fe1' N1 C4 -78.7(5)
N2 Fe1' N1 C4 17.6(5)
N3 Fe1' N1 C4 129.9(9)
N4 Fe1' N1 C4 -178.1(4)
O1 Fe1 N1 C1 -84.8(3)
N4 Fe1 N1 C1 14.8(3)
N2 Fe1 N1 C1 175.6(3)
N3 Fe1 N1 C1 78.9(4)
O1 Fe1 N1 C4 80.9(3)
N4 Fe1 N1 C4 -179.4(3)
N2 Fe1 N1 C4 -18.7(3)
N3 Fe1 N1 C4 -115.4(4)
C10 C9 N2 C6 -177.8(3)
C8 C9 N2 C6 1.0(4)
C10 C9 N2 Fe1' -5.7(5)
C8 C9 N2 Fe1' 173.1(3)
C10 C9 N2 Fe1 17.1(5)
C8 C9 N2 Fe1 -164.1(2)
C5 C6 N2 C9 179.6(4)
C7 C6 N2 C9 -0.2(4)
C5 C6 N2 Fe1' 7.6(6)
C7 C6 N2 Fe1' -172.2(3)
C5 C6 N2 Fe1 -15.6(5)
C7 C6 N2 Fe1 164.6(3)
N1 Fe1' N2 C9 175.8(3)
O1' Fe1' N2 C9 -90.6(4)
N3 Fe1' N2 C9 10.9(4)
N4 Fe1' N2 C9 114.0(9)
N1 Fe1' N2 C6 -13.6(4)
O1' Fe1' N2 C6 80.0(5)
N3 Fe1' N2 C6 -178.6(3)
N4 Fe1' N2 C6 -75.5(10)
C15 C14 N3 C11 175.0(3)
C13 C14 N3 C11 -1.3(3)
C15 C14 N3 Fe1' -15.6(5)
C13 C14 N3 Fe1' 168.0(3)
C15 C14 N3 Fe1 7.7(5)
C13 C14 N3 Fe1 -168.7(2)
C10 C11 N3 C14 -176.1(3)
C12 C11 N3 C14 1.4(3)
C10 C11 N3 Fe1' 14.1(5)
C12 C11 N3 Fe1' -168.3(3)
C10 C11 N3 Fe1 -8.5(4)
C12 C11 N3 Fe1 169.0(2)
N1 Fe1' N3 C14 65.9(11)
O1' Fe1' N3 C14 -85.0(4)
N2 Fe1' N3 C14 177.7(3)
N4 Fe1' N3 C14 14.8(4)
N1 Fe1' N3 C11 -126.6(9)
O1' Fe1' N3 C11 82.5(5)
N2 Fe1' N3 C11 -14.8(4)
N4 Fe1' N3 C11 -177.7(3)
C18 C19 N4 C16 0.3(4)
C1 C19 N4 C16 178.7(3)
C18 C19 N4 Fe1 -163.6(2)
C1 C19 N4 Fe1 14.8(4)
C18 C19 N4 Fe1' 175.5(3)
C1 C19 N4 Fe1' -6.1(4)
C15 C16 N4 C19 177.6(3)
C17 C16 N4 C19 -0.5(4)
C15 C16 N4 Fe1 -21.9(5)
C17 C16 N4 Fe1 160.0(2)
C15 C16 N4 Fe1' 3.6(5)
C17 C16 N4 Fe1' -174.6(3)
O1 Fe1 N4 C19 83.0(3)
N1 Fe1 N4 C19 -16.4(3)
N2 Fe1 N4 C19 -79.1(4)
N3 Fe1 N4 C19 -174.6(2)
O1 Fe1 N4 C16 -76.3(3)
N1 Fe1 N4 C16 -175.7(3)
N2 Fe1 N4 C16 121.6(4)
N3 Fe1 N4 C16 26.2(3)
N1 Fe1' N4 C19 9.4(3)
O1' Fe1' N4 C19 -82.6(4)
N2 Fe1' N4 C19 72.6(10)
N3 Fe1' N4 C19 176.6(3)
N1 Fe1' N4 C16 -177.0(3)
O1' Fe1' N4 C16 91.0(5)
N2 Fe1' N4 C16 -113.8(9)
N3 Fe1' N4 C16 -9.8(4)
C1S C2S C3S C4S 178(3)
C2S C3S C4S C5S -95(4)
C1S' C2S' C3S' C4S' -159(3)
C2S' C3S' C4S' C5S' 45(9)
